data_7151824
loop_
_publ_author_name
'Demizu, Yosuke'
'Doi, Mitsunobu'
'Kurihara, Masaaki'
'Okuda, Haruhiro'
'Nagano, Masanobu'
'Suemune, Hiroshi'
'Tanaka, Masakazu'

_publ_section_title
;
 Conformational studies on peptides containing \a,\a-disubstituted
 \a-amino acids: chiral cyclic \a,\a-disubstituted \a-amino acid as an
 \a-helical inducer.
;
_journal_issue 9
_journal_name_full 'Organic &amp; biomolecular chemistry'
_journal_page_first 3303
_journal_page_last 3312
_journal_paper_doi 10.1039/c0ob01146k
_journal_volume 9
_journal_year 2011
_chemical_absolute_configuration rm
_chemical_compound_source synthesis
_chemical_formula_moiety '2(C66 H117 N9 O18), C H4 O, 5(H2 O)'
_chemical_formula_sum 'C133 H248 N18 O42'
_chemical_formula_weight 2771.51
_chemical_name_common Boc-(Leu-Leu-RR)3-OMe
_chemical_name_systematic
;
Boc-(Leu-Leu-RR)3-OMe
;
_space_group_IT_number 4
_symmetry_cell_setting monoclinic
_symmetry_space_group_name_Hall 'P 2yb'
_symmetry_space_group_name_H-M 'P 1 21 1'
_atom_sites_solution_hydrogens geom
_atom_sites_solution_primary direct
_atom_sites_solution_secondary difmap
_audit_creation_method SHELXL-97
_cell_angle_alpha 90.00
_cell_angle_beta 95.515(2)
_cell_angle_gamma 90.00
_cell_formula_units_Z 2
_cell_length_a 11.5605(12)
_cell_length_b 45.420(5)
_cell_length_c 15.2860(16)
_cell_measurement_reflns_used 9119
_cell_measurement_temperature 100(2)
_cell_measurement_theta_max 24.20
_cell_measurement_theta_min 2.22
_cell_volume 7989.2(15)
_computing_cell_refinement 'SMART (Bruker, 1998)'
_computing_data_collection 'SMART (Bruker, 1998)'
_computing_data_reduction 'SAINTPLUS (Bruker, 1998)'
_computing_molecular_graphics 'PLATON (Spek, 2001)'
_computing_structure_refinement 'SHELXL-97 (Sheldrick, 1997)'
_computing_structure_solution 'SHELXD (Seldrick & Gould, 1996)'
_diffrn_ambient_temperature 100(2)
_diffrn_detector_area_resol_mean 8.366
_diffrn_measurement_device_type 'Bruker AXS, SMART APEX CCD area detector'
_diffrn_measurement_method \w-scan
_diffrn_radiation_monochromator graphite
_diffrn_radiation_source 'MacScience, M18XCE rotating anode'
_diffrn_radiation_type MoK\a
_diffrn_radiation_wavelength 0.71073
_diffrn_reflns_av_R_equivalents 0.0409
_diffrn_reflns_av_sigmaI/netI 0.0333
_diffrn_reflns_limit_h_max 14
_diffrn_reflns_limit_h_min -14
_diffrn_reflns_limit_k_max 56
_diffrn_reflns_limit_k_min -56
_diffrn_reflns_limit_l_max 18
_diffrn_reflns_limit_l_min -18
_diffrn_reflns_number 83934
_diffrn_reflns_theta_max 26.02
_diffrn_reflns_theta_min 1.34
_diffrn_standards_decay_% 0.06
_diffrn_standards_interval_count 83934
_diffrn_standards_interval_time 900
_diffrn_standards_number 479
_exptl_absorpt_coefficient_mu 0.085
_exptl_absorpt_correction_T_max 1.0
_exptl_absorpt_correction_T_min 0.7982
_exptl_absorpt_correction_type empirical
_exptl_absorpt_process_details 'SADABS (Sheldrick, 1996)'
_exptl_crystal_colour colourless
_exptl_crystal_density_diffrn 1.152
_exptl_crystal_density_method 'not measured'
_exptl_crystal_description plate
_exptl_crystal_F_000 3016
_exptl_crystal_size_max 0.50
_exptl_crystal_size_mid 0.30
_exptl_crystal_size_min 0.05
_refine_ls_abs_structure_details 'Flack H D (1983), Acta Cryst. A39, 876-881'
_refine_ls_abs_structure_Flack 0.5(11)
_refine_ls_extinction_method none
_refine_ls_goodness_of_fit_ref 1.096
_refine_ls_hydrogen_treatment mixed
_refine_ls_matrix_type fullcycle
_refine_ls_number_parameters 1739
_refine_ls_number_reflns 15919
_refine_ls_number_restraints 107
_refine_ls_restrained_S_all 1.099
_refine_ls_R_factor_all 0.0970
_refine_ls_R_factor_gt 0.0859
_refine_ls_shift/su_max 0.018
_refine_ls_shift/su_mean 0.001
_refine_ls_structure_factor_coef Fsqd
_refine_ls_weighting_details 'calc w=1/[\s^2^(Fo^2^)+(0.1684P)^2^+4.9387P] where P=(Fo^2^+2Fc^2^)/3'
_refine_ls_weighting_scheme calc
_refine_ls_wR_factor_gt 0.2370
_refine_ls_wR_factor_ref 0.2503
_reflns_number_gt 13712
_reflns_number_total 15919
_reflns_threshold_expression I>2\s(I)
_cod_data_source_file c0ob01146k.txt
_cod_data_source_block 5081c
_cod_original_cell_volume 7989.2(14)
_cod_original_sg_symbol_H-M P21
_cod_database_code 7151824

loop_
_symmetry_equiv_pos_as_xyz
'x, y, z'
'-x, y+1/2, -z'

loop_
_atom_site_label
_atom_site_type_symbol
_atom_site_fract_x
_atom_site_fract_y
_atom_site_fract_z
_atom_site_U_iso_or_equiv
_atom_site_adp_type
_atom_site_occupancy
_atom_site_symmetry_multiplicity
_atom_site_calc_flag
_atom_site_refinement_flags
_atom_site_disorder_assembly
_atom_site_disorder_group
C1_10 C 0.2650(6) 0.54527(14) 1.2571(4) 0.0466(14) Uani 1 1 d . . .
C2_10 C 0.3161(9) 0.57066(15) 1.2088(5) 0.064(2) Uani 1 1 d . . .
H2A_10 H 0.3217 0.5651 1.1474 0.097 Uiso 1 1 calc R . .
H2B_10 H 0.3937 0.5753 1.2369 0.097 Uiso 1 1 calc R . .
H2C_10 H 0.2658 0.5880 1.2109 0.097 Uiso 1 1 calc R . .
C3_10 C 0.1513(8) 0.5341(2) 1.2139(6) 0.067(2) Uani 1 1 d . . .
H3A_10 H 0.1601 0.5291 1.1526 0.101 Uiso 1 1 calc R . .
H3B_10 H 0.0920 0.5494 1.2159 0.101 Uiso 1 1 calc R . .
H3C_10 H 0.1278 0.5166 1.2450 0.101 Uiso 1 1 calc R . .
C4_10 C 0.2548(7) 0.55343(16) 1.3524(5) 0.0553(17) Uani 1 1 d . . .
H4A_10 H 0.3298 0.5608 1.3789 0.083 Uiso 1 1 calc R . .
H4B_10 H 0.2324 0.5360 1.3846 0.083 Uiso 1 1 calc R . .
H4C_10 H 0.1956 0.5688 1.3551 0.083 Uiso 1 1 calc R . .
O1_10 O 0.3502(4) 0.52059(9) 1.2660(2) 0.0434(10) Uani 1 1 d . . .
C5_10 C 0.3913(6) 0.50879(12) 1.1944(3) 0.0361(12) Uani 1 1 d . . .
O5_10 O 0.3540(4) 0.51311(9) 1.1183(3) 0.0451(10) Uani 1 1 d . . .
N_11 N 0.4840(5) 0.49173(10) 1.2188(3) 0.0374(10) Uani 1 1 d . . .
H0_11 H 0.5017 0.4876 1.2747 0.045 Uiso 1 1 calc R . .
CA_11 C 0.5547(6) 0.48012(13) 1.1532(3) 0.0371(12) Uani 1 1 d . . .
HA_11 H 0.5721 0.4968 1.1140 0.045 Uiso 1 1 calc R . .
CB_11 C 0.6699(6) 0.46871(14) 1.1954(4) 0.0392(12) Uani 1 1 d . . .
HB1_11 H 0.7163 0.4619 1.1481 0.047 Uiso 1 1 calc R . .
HB2_11 H 0.6545 0.4513 1.2316 0.047 Uiso 1 1 calc R . .
CG_11 C 0.7437(7) 0.49062(19) 1.2534(4) 0.0578(19) Uani 1 1 d . . .
HG_11 H 0.7012 0.4951 1.3058 0.069 Uiso 1 1 calc R . .
CD1_11 C 0.7607(10) 0.5195(2) 1.2055(6) 0.077(3) Uani 1 1 d . . .
HD1A_11 H 0.6848 0.5281 1.1866 0.115 Uiso 1 1 calc R . .
HD1B_11 H 0.8029 0.5157 1.1540 0.115 Uiso 1 1 calc R . .
HD1C_11 H 0.8055 0.5331 1.2451 0.115 Uiso 1 1 calc R . .
CD2_11 C 0.8578(8) 0.4757(3) 1.2859(5) 0.075(3) Uani 1 1 d . . .
HD2A_11 H 0.8415 0.4573 1.3160 0.113 Uiso 1 1 calc R . .
HD2B_11 H 0.9034 0.4888 1.3269 0.113 Uiso 1 1 calc R . .
HD2C_11 H 0.9019 0.4713 1.2358 0.113 Uiso 1 1 calc R . .
C_11 C 0.4946(5) 0.45627(13) 1.0951(3) 0.0357(12) Uani 1 1 d . . .
O_11 O 0.5205(4) 0.45251(10) 1.0204(2) 0.0427(9) Uani 1 1 d . . .
N_12 N 0.4192(5) 0.43868(10) 1.1331(3) 0.0360(10) Uani 1 1 d . . .
H0_12 H 0.4061 0.4413 1.1883 0.043 Uiso 1 1 calc R . .
CA_12 C 0.3605(6) 0.41540(13) 1.0810(4) 0.0402(13) Uani 1 1 d . . .
HA_12 H 0.4206 0.4052 1.0492 0.048 Uiso 1 1 calc R . .
CB_12 C 0.3081(7) 0.39225(13) 1.1395(4) 0.0483(15) Uani 1 1 d . . .
HB1_12 H 0.3710 0.3841 1.1810 0.058 Uiso 1 1 calc R . .
HB2_12 H 0.2517 0.4021 1.1746 0.058 Uiso 1 1 calc R . .
CG_12 C 0.2468(9) 0.36682(18) 1.0887(5) 0.064(2) Uani 1 1 d . . .
HG_12 H 0.1836 0.3753 1.0469 0.076 Uiso 1 1 calc R . .
CD1_12 C 0.1920(12) 0.3476(2) 1.1518(6) 0.087(3) Uani 1 1 d . . .
HD1A_12 H 0.1400 0.3594 1.1847 0.131 Uiso 1 1 calc R . .
HD1B_12 H 0.2526 0.3387 1.1927 0.131 Uiso 1 1 calc R . .
HD1C_12 H 0.1474 0.3321 1.1196 0.131 Uiso 1 1 calc R . .
CD2_12 C 0.3294(12) 0.34976(17) 1.0350(6) 0.086(3) Uani 1 1 d . . .
HD2A_12 H 0.3631 0.3632 0.9941 0.129 Uiso 1 1 calc R . .
HD2B_12 H 0.2864 0.3341 1.0018 0.129 Uiso 1 1 calc R . .
HD2C_12 H 0.3918 0.3410 1.0747 0.129 Uiso 1 1 calc R . .
C_12 C 0.2692(5) 0.42772(12) 1.0110(4) 0.0359(12) Uani 1 1 d . . .
O_12 O 0.2642(4) 0.41895(9) 0.9349(2) 0.0382(9) Uani 1 1 d . . .
N1_13 N 0.1968(4) 0.44804(10) 1.0371(3) 0.0356(10) Uani 1 1 d . . .
H1_13 H 0.2012 0.4532 1.0928 0.043 Uiso 1 1 calc R . .
CA_13 C 0.1096(5) 0.46201(12) 0.9738(3) 0.0321(11) Uani 1 1 d . . .
C2_13 C 0.0140(5) 0.44039(14) 0.9375(4) 0.0392(12) Uani 1 1 d . . .
H2A_13 H -0.0067 0.4437 0.8740 0.047 Uiso 1 1 calc R . .
H2B_13 H 0.0402 0.4198 0.9465 0.047 Uiso 1 1 calc R . .
C3_13 C -0.0894(6) 0.44684(15) 0.9894(4) 0.0444(14) Uani 1 1 d . . .
H3_13 H -0.1641 0.4401 0.9572 0.053 Uiso 1 1 calc R . .
O3_13 O -0.0751(5) 0.43556(12) 1.0758(3) 0.0572(12) Uani 1 1 d . . .
C4_13 C -0.0854(6) 0.47989(15) 0.9982(4) 0.0443(14) Uani 1 1 d . . .
H4_13 H -0.1315 0.4867 1.0465 0.053 Uiso 1 1 calc R . .
O4_13 O -0.1229(4) 0.49430(11) 0.9174(3) 0.0482(10) Uani 1 1 d . . .
C5_13 C 0.0436(5) 0.48642(13) 1.0201(4) 0.0389(12) Uani 1 1 d . . .
H5A_13 H 0.0643 0.4859 1.0844 0.047 Uiso 1 1 calc R . .
H5B_13 H 0.0631 0.5061 0.9980 0.047 Uiso 1 1 calc R . .
C6_13 C -0.0930(15) 0.4048(2) 1.0819(6) 0.111(5) Uani 1 1 d . . .
H6A_13 H -0.0812 0.3987 1.1437 0.166 Uiso 1 1 calc R . .
H6B_13 H -0.0376 0.3944 1.0483 0.166 Uiso 1 1 calc R . .
H6C_13 H -0.1724 0.3999 1.0581 0.166 Uiso 1 1 calc R . .
C7_13 C -0.2456(7) 0.4951(2) 0.9006(7) 0.074(2) Uani 1 1 d . . .
H7A_13 H -0.2670 0.5050 0.8445 0.111 Uiso 1 1 calc R . .
H7B_13 H -0.2787 0.5058 0.9479 0.111 Uiso 1 1 calc R . .
H7C_13 H -0.2760 0.4749 0.8978 0.111 Uiso 1 1 calc R . .
C8_13 C 0.1761(5) 0.47518(11) 0.8981(3) 0.0303(10) Uani 1 1 d . . .
O8_13 O 0.1439(4) 0.47146(9) 0.8209(2) 0.0365(8) Uani 1 1 d . . .
N_14 N 0.2706(4) 0.49169(10) 0.9259(3) 0.0301(9) Uani 1 1 d . . .
H0_14 H 0.2905 0.4945 0.9823 0.036 Uiso 1 1 calc R . .
CA_14 C 0.3383(5) 0.50466(11) 0.8595(3) 0.0295(10) Uani 1 1 d . . .
HA_14 H 0.2863 0.5183 0.8226 0.035 Uiso 1 1 calc R . .
CB_14 C 0.4404(5) 0.52267(11) 0.9028(3) 0.0297(10) Uani 1 1 d . . .
HB1_14 H 0.4837 0.5101 0.9476 0.036 Uiso 1 1 calc R . .
HB2_14 H 0.4935 0.5271 0.8574 0.036 Uiso 1 1 calc R . .
CG_14 C 0.4119(5) 0.55172(11) 0.9468(4) 0.0352(11) Uani 1 1 d . . .
HG_14 H 0.3529 0.5478 0.9891 0.042 Uiso 1 1 calc R . .
CD1_14 C 0.3607(6) 0.57427(14) 0.8782(5) 0.0496(15) Uani 1 1 d . . .
HD1A_14 H 0.2903 0.5661 0.8463 0.074 Uiso 1 1 calc R . .
HD1B_14 H 0.4180 0.5786 0.8367 0.074 Uiso 1 1 calc R . .
HD1C_14 H 0.3412 0.5925 0.9080 0.074 Uiso 1 1 calc R . .
CD2_14 C 0.5207(7) 0.56386(14) 0.9976(5) 0.0511(16) Uani 1 1 d . . .
HD2A_14 H 0.5023 0.5824 1.0260 0.077 Uiso 1 1 calc R . .
HD2B_14 H 0.5801 0.5674 0.9572 0.077 Uiso 1 1 calc R . .
HD2C_14 H 0.5502 0.5496 1.0425 0.077 Uiso 1 1 calc R . .
C_14 C 0.3835(5) 0.48153(11) 0.7990(3) 0.0292(10) Uani 1 1 d . . .
O_14 O 0.3750(4) 0.48502(8) 0.7196(2) 0.0340(8) Uani 1 1 d . . .
N_15 N 0.4360(4) 0.45795(10) 0.8385(3) 0.0323(9) Uani 1 1 d . . .
H0_15 H 0.4405 0.4561 0.8961 0.039 Uiso 1 1 calc R . .
CA_15 C 0.4853(5) 0.43551(12) 0.7855(4) 0.0371(12) Uani 1 1 d . . .
HA_15 H 0.5449 0.4452 0.7519 0.045 Uiso 1 1 calc R . .
CB_15 C 0.5471(6) 0.41228(14) 0.8445(4) 0.0439(13) Uani 1 1 d . . .
HB1_15 H 0.6044 0.4222 0.8868 0.053 Uiso 1 1 calc R . .
HB2_15 H 0.4892 0.4026 0.8787 0.053 Uiso 1 1 calc R . .
CG_15 C 0.6094(8) 0.38873(17) 0.7967(5) 0.061(2) Uani 1 1 d . . .
HG_15 H 0.5513 0.3792 0.7529 0.073 Uiso 1 1 calc R . .
CD1_15 C 0.6573(11) 0.36513(19) 0.8613(6) 0.084(3) Uani 1 1 d . . .
HD1A_15 H 0.6974 0.3500 0.8298 0.126 Uiso 1 1 calc R . .
HD1B_15 H 0.5931 0.3561 0.8891 0.126 Uiso 1 1 calc R . .
HD1C_15 H 0.7120 0.3741 0.9065 0.126 Uiso 1 1 calc R . .
CD2_15 C 0.7056(9) 0.4019(2) 0.7469(6) 0.079(3) Uani 1 1 d . . .
HD2A_15 H 0.7441 0.3861 0.7169 0.119 Uiso 1 1 calc R . .
HD2B_15 H 0.7624 0.4118 0.7883 0.119 Uiso 1 1 calc R . .
HD2C_15 H 0.6718 0.4160 0.7033 0.119 Uiso 1 1 calc R . .
C_15 C 0.3941(6) 0.42182(11) 0.7187(4) 0.0371(12) Uani 1 1 d . . .
O_15 O 0.4171(4) 0.41653(9) 0.6438(2) 0.0404(9) Uani 1 1 d . . .
N1_16 N 0.2903(5) 0.41526(10) 0.7468(3) 0.0383(11) Uani 1 1 d . . .
H1_16 H 0.2773 0.4192 0.8013 0.046 Uiso 1 1 calc R . .
CA_16 C 0.1985(6) 0.40152(13) 0.6869(4) 0.0418(13) Uani 1 1 d . . .
C2_16 C 0.2270(9) 0.36970(14) 0.6653(4) 0.059(2) Uani 1 1 d . . .
H2A_16 H 0.3112 0.3669 0.6611 0.070 Uiso 1 1 calc R . .
H2B_16 H 0.1831 0.3631 0.6100 0.070 Uiso 1 1 calc R . .
C3_16 C 0.1846(10) 0.3530(2) 0.7494(7) 0.083(3) Uani 1 1 d . . .
H3_16 H 0.1389 0.3352 0.7289 0.100 Uiso 1 1 calc R . .
O3_16 O 0.2748(7) 0.34441(16) 0.8091(4) 0.0789(17) Uani 1 1 d . . .
C4_16 C 0.1080(9) 0.3731(2) 0.7947(5) 0.071(2) Uani 1 1 d . . .
H4_16 H 0.1520 0.3802 0.8503 0.086 Uiso 1 1 calc R . .
O4_16 O -0.0039(6) 0.36192(14) 0.8157(5) 0.0742(16) Uani 1 1 d . . .
C5_16 C 0.0884(7) 0.39835(19) 0.7345(4) 0.0585(19) Uani 1 1 d . . .
H5A_16 H 0.0745 0.4165 0.7679 0.070 Uiso 1 1 calc R . .
H5B_16 H 0.0199 0.3947 0.6918 0.070 Uiso 1 1 calc R . .
C6_16 C 0.3387(10) 0.3255(5) 0.7828(7) 0.139(8) Uani 1 1 d . . .
H6A_16 H 0.4000 0.3207 0.8294 0.208 Uiso 1 1 calc R . .
H6B_16 H 0.3738 0.3329 0.7312 0.208 Uiso 1 1 calc R . .
H6C_16 H 0.2932 0.3077 0.7667 0.208 Uiso 1 1 calc R . .
C7_16 C 0.0069(9) 0.3435(3) 0.8822(6) 0.081(3) Uani 1 1 d . . .
H7A_16 H -0.0700 0.3363 0.8940 0.121 Uiso 1 1 calc R . .
H7B_16 H 0.0433 0.3536 0.9344 0.121 Uiso 1 1 calc R . .
H7C_16 H 0.0555 0.3268 0.8679 0.121 Uiso 1 1 calc R . .
C8_16 C 0.1726(6) 0.42025(13) 0.6039(4) 0.0375(12) Uani 1 1 d . . .
O8_16 O 0.1500(5) 0.40958(10) 0.5306(3) 0.0534(12) Uani 1 1 d . . .
N_17 N 0.1682(4) 0.44937(10) 0.6197(3) 0.0336(9) Uani 1 1 d . . .
H0_17 H 0.1848 0.4559 0.6737 0.040 Uiso 1 1 calc R . .
CA_17 C 0.1368(5) 0.47029(12) 0.5498(3) 0.0338(11) Uani 1 1 d . . .
HA_17 H 0.0682 0.4621 0.5128 0.041 Uiso 1 1 calc R . .
CB_17 C 0.0992(5) 0.49920(14) 0.5899(4) 0.0378(12) Uani 1 1 d . . .
HB1_17 H 0.1593 0.5053 0.6369 0.045 Uiso 1 1 calc R . .
HB2_17 H 0.0939 0.5147 0.5441 0.045 Uiso 1 1 calc R . .
CG_17 C -0.0179(6) 0.49681(19) 0.6284(5) 0.0549(17) Uani 1 1 d . . .
HG_17 H -0.0224 0.4769 0.6561 0.066 Uiso 1 1 calc R . .
CD1_17 C -0.0310(7) 0.51987(18) 0.6986(5) 0.0579(18) Uani 1 1 d . . .
HD1A_17 H -0.1064 0.5174 0.7220 0.087 Uiso 1 1 calc R . .
HD1B_17 H -0.0266 0.5396 0.6728 0.087 Uiso 1 1 calc R . .
HD1C_17 H 0.0314 0.5175 0.7462 0.087 Uiso 1 1 calc R . .
CD2_17 C -0.1168(8) 0.4994(4) 0.5556(8) 0.115(5) Uani 1 1 d . . .
HD2A_17 H -0.1073 0.4844 0.5106 0.172 Uiso 1 1 calc R . .
HD2B_17 H -0.1157 0.5190 0.5291 0.172 Uiso 1 1 calc R . .
HD2C_17 H -0.1911 0.4963 0.5802 0.172 Uiso 1 1 calc R . .
C_17 C 0.2338(5) 0.47563(12) 0.4893(3) 0.0306(10) Uani 1 1 d . . .
O_17 O 0.2091(4) 0.48133(11) 0.4123(2) 0.0428(9) Uani 1 1 d . . .
N_18 N 0.3423(4) 0.47445(10) 0.5293(3) 0.0319(9) Uani 1 1 d . . .
H0_18 H 0.3530 0.4698 0.5854 0.038 Uiso 1 1 calc R . .
CA_18 C 0.4431(5) 0.48071(12) 0.4812(3) 0.0321(11) Uani 1 1 d . . .
HA_18 H 0.4215 0.4963 0.4364 0.038 Uiso 1 1 calc R . .
CB_18 C 0.5420(5) 0.49197(12) 0.5448(4) 0.0355(11) Uani 1 1 d . . .
HB1_18 H 0.6147 0.4914 0.5155 0.043 Uiso 1 1 calc R . .
HB2_18 H 0.5518 0.4785 0.5960 0.043 Uiso 1 1 calc R . .
CG_18 C 0.5241(6) 0.52345(15) 0.5780(6) 0.0530(17) Uani 1 1 d . . .
HG_18 H 0.4397 0.5256 0.5860 0.064 Uiso 1 1 calc R . .
CD1_18 C 0.5908(8) 0.5289(2) 0.6667(6) 0.069(2) Uani 1 1 d . . .
HD1A_18 H 0.5769 0.5491 0.6856 0.103 Uiso 1 1 calc R . .
HD1B_18 H 0.6741 0.5261 0.6621 0.103 Uiso 1 1 calc R . .
HD1C_18 H 0.5646 0.5151 0.7099 0.103 Uiso 1 1 calc R . .
CD2_18 C 0.5524(8) 0.54618(18) 0.5104(8) 0.074(3) Uani 1 1 d . . .
HD2A_18 H 0.5394 0.5660 0.5330 0.112 Uiso 1 1 calc R . .
HD2B_18 H 0.5020 0.5431 0.4558 0.112 Uiso 1 1 calc R . .
HD2C_18 H 0.6338 0.5441 0.4986 0.112 Uiso 1 1 calc R . .
C_18 C 0.4881(5) 0.45406(12) 0.4354(3) 0.0333(11) Uani 1 1 d . . .
O_18 O 0.5432(4) 0.45701(10) 0.3703(3) 0.0411(9) Uani 1 1 d . . .
N1_19 N 0.4731(5) 0.42781(10) 0.4716(3) 0.0362(10) Uani 1 1 d . . .
H1_19 H 0.4305 0.4263 0.5161 0.043 Uiso 1 1 calc R . .
CA_19 C 0.5269(6) 0.40157(13) 0.4383(4) 0.0383(12) Uani 1 1 d . . .
C2_19 C 0.5032(7) 0.37550(13) 0.4994(4) 0.0449(14) Uani 1 1 d . . .
H2A_19 H 0.5613 0.3749 0.5513 0.054 Uiso 1 1 calc R . .
H2B_19 H 0.4244 0.3768 0.5194 0.054 Uiso 1 1 calc R . .
C3_19 C 0.5139(7) 0.34862(14) 0.4406(4) 0.0479(15) Uani 1 1 d . . .
H3_19 H 0.5978 0.3440 0.4366 0.058 Uiso 1 1 calc R . .
O3_19 O 0.4562(6) 0.32339(11) 0.4704(3) 0.0615(14) Uani 1 1 d . . .
C4_19 C 0.4571(7) 0.35787(15) 0.3500(4) 0.0509(16) Uani 1 1 d . . .
H4_19 H 0.3727 0.3526 0.3455 0.061 Uiso 1 1 calc R . .
O4_19 O 0.5078(6) 0.34562(13) 0.2780(3) 0.0703(17) Uani 1 1 d . . .
C5_19 C 0.4689(7) 0.39142(15) 0.3464(4) 0.0498(16) Uani 1 1 d . . .
H5A_19 H 0.3915 0.4007 0.3340 0.060 Uiso 1 1 calc R . .
H5B_19 H 0.5178 0.3972 0.2995 0.060 Uiso 1 1 calc R . .
C6_19 C 0.5117(10) 0.31227(18) 0.5507(5) 0.072(2) Uani 1 1 d . . .
H6A_19 H 0.4697 0.2949 0.5687 0.108 Uiso 1 1 calc R . .
H6B_19 H 0.5118 0.3274 0.5963 0.108 Uiso 1 1 calc R . .
H6C_19 H 0.5920 0.3068 0.5424 0.108 Uiso 1 1 calc R . .
C7_19 C 0.4924(12) 0.3145(2) 0.2740(6) 0.087(3) Uani 1 1 d . . .
H7A_19 H 0.5285 0.3067 0.2235 0.131 Uiso 1 1 calc R . .
H7B_19 H 0.4092 0.3099 0.2678 0.131 Uiso 1 1 calc R . .
H7C_19 H 0.5289 0.3056 0.3282 0.131 Uiso 1 1 calc R . .
C8_19 C 0.6550(7) 0.40489(14) 0.4380(4) 0.0475(15) Uani 1 1 d . . .
O8_19 O 0.7124(6) 0.39586(14) 0.3812(4) 0.0727(16) Uani 1 1 d . . .
O9M_19 O 0.7055(5) 0.41850(13) 0.5096(3) 0.0587(12) Uani 1 1 d . . .
C9M_19 C 0.8293(8) 0.4200(3) 0.5191(7) 0.088(3) Uani 1 1 d . . .
H9M1_19 H 0.8555 0.4304 0.5736 0.132 Uiso 1 1 calc R . .
H9M2_19 H 0.8560 0.4306 0.4690 0.132 Uiso 1 1 calc R . .
H9M3_19 H 0.8615 0.4000 0.5210 0.132 Uiso 1 1 calc R . .
C1_20 C 0.4246(6) 0.6554(2) 1.4577(6) 0.067(2) Uani 1 1 d U . .
C2_20 C 0.4838(7) 0.6264(3) 1.4410(10) 0.097(3) Uani 1 1 d U . .
H2A_20 H 0.4566 0.6112 1.4797 0.146 Uiso 1 1 calc R . .
H2B_20 H 0.5681 0.6287 1.4529 0.146 Uiso 1 1 calc R . .
H2C_20 H 0.4648 0.6206 1.3795 0.146 Uiso 1 1 calc R . .
C3_20 C 0.4456(7) 0.6645(3) 1.5551(6) 0.086(3) Uani 1 1 d U . .
H3A_20 H 0.4064 0.6833 1.5638 0.129 Uiso 1 1 calc R . .
H3B_20 H 0.5292 0.6668 1.5714 0.129 Uiso 1 1 calc R . .
H3C_20 H 0.4145 0.6494 1.5919 0.129 Uiso 1 1 calc R . .
C4_20 C 0.4606(7) 0.6800(2) 1.3991(7) 0.079(3) Uani 1 1 d U . .
H4A_20 H 0.4198 0.6982 1.4123 0.118 Uiso 1 1 calc R . .
H4B_20 H 0.4407 0.6747 1.3374 0.118 Uiso 1 1 calc R . .
H4C_20 H 0.5447 0.6832 1.4098 0.118 Uiso 1 1 calc R . .
O1_20 O 0.2988(4) 0.65083(11) 1.4459(3) 0.0500(11) Uani 1 1 d U . .
C5_20 C 0.2413(5) 0.64654(13) 1.3672(4) 0.0407(13) Uani 1 1 d U . .
O5_20 O 0.2853(4) 0.64199(10) 1.2990(3) 0.0481(11) Uani 1 1 d . . .
N_21 N 0.1270(4) 0.64739(11) 1.3721(3) 0.0347(9) Uani 1 1 d . . .
H0_21 H 0.0992 0.6486 1.4236 0.042 Uiso 1 1 calc R . .
CA_21 C 0.0489(5) 0.64635(12) 1.2930(3) 0.0324(10) Uani 1 1 d . . .
HA_21 H 0.0652 0.6276 1.2622 0.039 Uiso 1 1 calc R . .
CB_21 C -0.0772(5) 0.64494(13) 1.3147(3) 0.0335(11) Uani 1 1 d . . .
HB1_21 H -0.1289 0.6465 1.2593 0.040 Uiso 1 1 calc R . .
HB2_21 H -0.0929 0.6621 1.3516 0.040 Uiso 1 1 calc R . .
CG_21 C -0.1079(6) 0.61686(14) 1.3627(4) 0.0407(13) Uani 1 1 d . . .
HG_21 H -0.0604 0.6164 1.4209 0.049 Uiso 1 1 calc R . .
CD1_21 C -0.2343(7) 0.61765(18) 1.3790(6) 0.0584(18) Uani 1 1 d . . .
HD1A_21 H -0.2500 0.6355 1.4116 0.088 Uiso 1 1 calc R . .
HD1B_21 H -0.2527 0.6003 1.4133 0.088 Uiso 1 1 calc R . .
HD1C_21 H -0.2825 0.6176 1.3226 0.088 Uiso 1 1 calc R . .
CD2_21 C -0.0811(8) 0.58914(16) 1.3122(7) 0.067(2) Uani 1 1 d . . .
HD2A_21 H 0.0014 0.5890 1.3022 0.101 Uiso 1 1 calc R . .
HD2B_21 H -0.1286 0.5889 1.2555 0.101 Uiso 1 1 calc R . .
HD2C_21 H -0.0988 0.5717 1.3463 0.101 Uiso 1 1 calc R . .
C_21 C 0.0666(4) 0.67147(12) 1.2291(3) 0.0305(10) Uani 1 1 d . . .
O_21 O 0.0310(3) 0.66863(10) 1.1509(2) 0.0378(9) Uani 1 1 d . . .
N_22 N 0.1245(4) 0.69545(10) 1.2597(3) 0.0293(9) Uani 1 1 d . . .
H0_22 H 0.1415 0.6977 1.3166 0.035 Uiso 1 1 calc R . .
CA_22 C 0.1594(5) 0.71778(12) 1.1993(3) 0.0306(10) Uani 1 1 d . . .
HA_22 H 0.0890 0.7288 1.1741 0.037 Uiso 1 1 calc R . .
CB_22 C 0.2433(5) 0.73933(13) 1.2506(4) 0.0360(11) Uani 1 1 d . . .
HB1_22 H 0.2013 0.7493 1.2957 0.043 Uiso 1 1 calc R . .
HB2_22 H 0.3075 0.7279 1.2817 0.043 Uiso 1 1 calc R . .
CG_22 C 0.2953(6) 0.76273(13) 1.1947(4) 0.0413(13) Uani 1 1 d . . .
HG_22 H 0.3366 0.7525 1.1487 0.050 Uiso 1 1 calc R . .
CD1_22 C 0.2018(7) 0.78263(14) 1.1483(5) 0.0503(16) Uani 1 1 d . . .
HD1A_22 H 0.2385 0.7974 1.1132 0.075 Uiso 1 1 calc R . .
HD1B_22 H 0.1593 0.7926 1.1923 0.075 Uiso 1 1 calc R . .
HD1C_22 H 0.1477 0.7707 1.1098 0.075 Uiso 1 1 calc R . .
CD2_22 C 0.3844(8) 0.78068(17) 1.2522(5) 0.0589(18) Uani 1 1 d . . .
HD2A_22 H 0.4183 0.7957 1.2164 0.088 Uiso 1 1 calc R . .
HD2B_22 H 0.4459 0.7676 1.2782 0.088 Uiso 1 1 calc R . .
HD2C_22 H 0.3461 0.7903 1.2991 0.088 Uiso 1 1 calc R . .
C_22 C 0.2195(4) 0.70395(11) 1.1244(3) 0.0275(10) Uani 1 1 d . . .
O_22 O 0.1993(3) 0.71329(8) 1.0484(2) 0.0310(7) Uani 1 1 d . . .
N1_23 N 0.2984(4) 0.68300(10) 1.1457(3) 0.0295(9) Uani 1 1 d . . .
H1_23 H 0.3089 0.6768 1.2004 0.035 Uiso 1 1 calc R . .
CA_23 C 0.3683(5) 0.67011(11) 1.0796(3) 0.0315(10) Uani 1 1 d . . .
C2_23 C 0.4544(5) 0.69260(13) 1.0466(4) 0.0360(11) Uani 1 1 d . . .
H2A_23 H 0.4731 0.6876 0.9865 0.043 Uiso 1 1 calc R . .
H2B_23 H 0.4218 0.7128 1.0463 0.043 Uiso 1 1 calc R . .
C3_23 C 0.5613(5) 0.69015(14) 1.1119(4) 0.0395(12) Uani 1 1 d . . .
H3_23 H 0.6312 0.6984 1.0868 0.047 Uiso 1 1 calc R . .
O3_23 O 0.5396(4) 0.70536(11) 1.1906(3) 0.0461(10) Uani 1 1 d . . .
C4_23 C 0.5735(5) 0.65719(14) 1.1265(4) 0.0379(12) Uani 1 1 d . . .
H4_23 H 0.6185 0.6529 1.1843 0.045 Uiso 1 1 calc R . .
O4_23 O 0.6255(4) 0.64334(11) 1.0563(3) 0.0477(10) Uani 1 1 d . . .
C5_23 C 0.4487(5) 0.64577(13) 1.1249(4) 0.0386(12) Uani 1 1 d . . .
H5A_23 H 0.4284 0.6422 1.1855 0.046 Uiso 1 1 calc R . .
H5B_23 H 0.4398 0.6271 1.0915 0.046 Uiso 1 1 calc R . .
C6_23 C 0.6412(7) 0.7118(2) 1.2443(5) 0.063(2) Uani 1 1 d . . .
H6A_23 H 0.6213 0.7222 1.2970 0.095 Uiso 1 1 calc R . .
H6B_23 H 0.6917 0.7243 1.2121 0.095 Uiso 1 1 calc R . .
H6C_23 H 0.6819 0.6935 1.2614 0.095 Uiso 1 1 calc R . .
C7_23 C 0.7473(7) 0.6436(2) 1.0685(6) 0.067(2) Uani 1 1 d . . .
H7A_23 H 0.7786 0.6340 1.0185 0.100 Uiso 1 1 calc R . .
H7B_23 H 0.7736 0.6331 1.1227 0.100 Uiso 1 1 calc R . .
H7C_23 H 0.7749 0.6640 1.0728 0.100 Uiso 1 1 calc R . .
C8_23 C 0.2855(5) 0.65691(11) 1.0054(4) 0.0336(11) Uani 1 1 d . . .
O8_23 O 0.3008(4) 0.65912(9) 0.9282(3) 0.0385(9) Uani 1 1 d . . .
N_24 N 0.1993(4) 0.64070(10) 1.0332(3) 0.0296(9) Uani 1 1 d . . .
H0_24 H 0.1949 0.6384 1.0900 0.035 Uiso 1 1 calc R . .
CA_24 C 0.1130(5) 0.62682(12) 0.9709(3) 0.0298(10) Uani 1 1 d . . .
HA_24 H 0.1556 0.6154 0.9283 0.036 Uiso 1 1 calc R . .
CB_24 C 0.0413(5) 0.60485(12) 1.0198(3) 0.0316(10) Uani 1 1 d . . .
HB1_24 H 0.0952 0.5906 1.0514 0.038 Uiso 1 1 calc R . .
HB2_24 H 0.0017 0.6158 1.0644 0.038 Uiso 1 1 calc R . .
CG_24 C -0.0498(5) 0.58767(12) 0.9620(4) 0.0339(11) Uani 1 1 d . . .
HG_24 H -0.1066 0.6020 0.9326 0.041 Uiso 1 1 calc R . .
CD1_24 C 0.0040(7) 0.57007(15) 0.8904(5) 0.0485(15) Uani 1 1 d . . .
HD1A_24 H -0.0572 0.5593 0.8550 0.073 Uiso 1 1 calc R . .
HD1B_24 H 0.0609 0.5561 0.9180 0.073 Uiso 1 1 calc R . .
HD1C_24 H 0.0428 0.5836 0.8527 0.073 Uiso 1 1 calc R . .
CD2_24 C -0.1155(6) 0.56728(13) 1.0209(4) 0.0416(13) Uani 1 1 d . . .
HD2A_24 H -0.1740 0.5560 0.9844 0.062 Uiso 1 1 calc R . .
HD2B_24 H -0.1539 0.5792 1.0631 0.062 Uiso 1 1 calc R . .
HD2C_24 H -0.0604 0.5537 1.0527 0.062 Uiso 1 1 calc R . .
C_24 C 0.0371(4) 0.64953(11) 0.9183(3) 0.0293(10) Uani 1 1 d . . .
O_24 O 0.0123(4) 0.64609(9) 0.8394(2) 0.0363(8) Uani 1 1 d . . .
N_25 N 0.0016(4) 0.67271(10) 0.9622(3) 0.0295(9) Uani 1 1 d . . .
H0_25 H 0.0192 0.6739 1.0194 0.035 Uiso 1 1 calc R . .
CA_25 C -0.0663(5) 0.69605(13) 0.9164(3) 0.0340(11) Uani 1 1 d . . .
HA_25 H -0.1403 0.6874 0.8885 0.041 Uiso 1 1 calc R . .
CB_25 C -0.0964(6) 0.71913(14) 0.9841(4) 0.0397(12) Uani 1 1 d . . .
HB1_25 H -0.1409 0.7095 1.0282 0.048 Uiso 1 1 calc R . .
HB2_25 H -0.0234 0.7268 1.0151 0.048 Uiso 1 1 calc R . .
CG_25 C -0.1667(8) 0.74486(17) 0.9440(5) 0.0583(19) Uani 1 1 d . . .
HG_25 H -0.1188 0.7551 0.9021 0.070 Uiso 1 1 calc R . .
CD1_25 C -0.2793(9) 0.7360(3) 0.8940(6) 0.082(3) Uani 1 1 d . . .
HD1A_25 H -0.3193 0.7535 0.8691 0.123 Uiso 1 1 calc R . .
HD1B_25 H -0.3284 0.7261 0.9338 0.123 Uiso 1 1 calc R . .
HD1C_25 H -0.2637 0.7225 0.8465 0.123 Uiso 1 1 calc R . .
CD2_25 C -0.1849(12) 0.7664(2) 1.0191(7) 0.090(3) Uani 1 1 d . . .
HD2A_25 H -0.1093 0.7721 1.0488 0.136 Uiso 1 1 calc R . .
HD2B_25 H -0.2314 0.7569 1.0614 0.136 Uiso 1 1 calc R . .
HD2C_25 H -0.2255 0.7840 0.9951 0.136 Uiso 1 1 calc R . .
C_25 C 0.0003(5) 0.70959(12) 0.8438(3) 0.0329(11) Uani 1 1 d . . .
O_25 O -0.0527(4) 0.71622(9) 0.7720(2) 0.0392(9) Uani 1 1 d . . .
N1_26 N 0.1129(4) 0.71474(11) 0.8629(3) 0.0369(10) Uani 1 1 d . . .
H1_26 H 0.1461 0.7102 0.9154 0.044 Uiso 1 1 calc R . .
CA_26 C 0.1832(6) 0.72802(14) 0.7977(4) 0.0413(13) Uani 1 1 d . . .
C2_26 C 0.1525(7) 0.76032(15) 0.7798(4) 0.0503(16) Uani 1 1 d . . .
H2A_26 H 0.0682 0.7637 0.7815 0.060 Uiso 1 1 calc R . .
H2B_26 H 0.1749 0.7665 0.7216 0.060 Uiso 1 1 calc R . .
C3_26 C 0.2226(7) 0.77718(19) 0.8536(6) 0.0634(19) Uani 1 1 d . . .
H3_26 H 0.2594 0.7951 0.8303 0.076 Uiso 1 1 calc R . .
O3_26 O 0.1507(6) 0.78470(19) 0.9210(4) 0.085(2) Uani 1 1 d . . .
C4_26 C 0.3137(6) 0.75623(17) 0.8949(5) 0.0522(16) Uani 1 1 d . . .
H4_26 H 0.2911 0.7501 0.9537 0.063 Uiso 1 1 calc R . .
O4_26 O 0.4299(5) 0.76732(13) 0.9056(4) 0.0623(14) Uani 1 1 d . . .
C5_26 C 0.3111(6) 0.72954(16) 0.8360(4) 0.0484(15) Uani 1 1 d . . .
H5A_26 H 0.3340 0.7116 0.8700 0.058 Uiso 1 1 calc R . .
H5B_26 H 0.3634 0.7321 0.7889 0.058 Uiso 1 1 calc R . .
C6_26 C 0.0804(12) 0.8076(3) 0.9000(9) 0.101(4) Uani 1 1 d . . .
H6A_26 H 0.0327 0.8115 0.9484 0.152 Uiso 1 1 calc R . .
H6B_26 H 0.0297 0.8029 0.8466 0.152 Uiso 1 1 calc R . .
H6C_26 H 0.1271 0.8250 0.8896 0.152 Uiso 1 1 calc R . .
C7_26 C 0.4498(9) 0.7867(3) 0.9762(7) 0.085(3) Uani 1 1 d . . .
H7A_26 H 0.5307 0.7934 0.9806 0.128 Uiso 1 1 calc R . .
H7B_26 H 0.4347 0.7766 1.0307 0.128 Uiso 1 1 calc R . .
H7C_26 H 0.3979 0.8037 0.9670 0.128 Uiso 1 1 calc R . .
C8_26 C 0.1720(6) 0.70883(15) 0.7134(4) 0.0444(14) Uani 1 1 d . . .
O8_26 O 0.1633(6) 0.72008(11) 0.6396(3) 0.0598(14) Uani 1 1 d . . .
N_27 N 0.1795(5) 0.67981(12) 0.7263(3) 0.0400(11) Uani 1 1 d . . .
H0_27 H 0.1919 0.6728 0.7801 0.048 Uiso 1 1 calc R . .
CA_27 C 0.1673(6) 0.65977(15) 0.6524(4) 0.0443(14) Uani 1 1 d U . .
HA_27 H 0.2208 0.6667 0.6089 0.053 Uiso 1 1 calc R . .
CB_27 C 0.2061(7) 0.62870(15) 0.6819(4) 0.0483(15) Uani 1 1 d U . .
HB1_27 H 0.2869 0.6298 0.7098 0.058 Uiso 1 1 calc R . .
HB2_27 H 0.1564 0.6219 0.7272 0.058 Uiso 1 1 calc R . .
CG_27 C 0.2010(8) 0.60568(17) 0.6082(5) 0.0611(18) Uani 1 1 d U . .
HG_27 H 0.2178 0.6160 0.5530 0.073 Uiso 1 1 calc R . .
CD1_27 C 0.0813(11) 0.5916(2) 0.5920(6) 0.080(2) Uani 1 1 d U . .
HD1A_27 H 0.0226 0.6070 0.5796 0.120 Uiso 1 1 calc R . .
HD1B_27 H 0.0642 0.5805 0.6443 0.120 Uiso 1 1 calc R . .
HD1C_27 H 0.0800 0.5782 0.5417 0.120 Uiso 1 1 calc R . .
CD2_27 C 0.2921(11) 0.5816(2) 0.6268(6) 0.081(3) Uani 1 1 d U . .
HD2A_27 H 0.3694 0.5905 0.6362 0.122 Uiso 1 1 calc R . .
HD2B_27 H 0.2894 0.5681 0.5766 0.122 Uiso 1 1 calc R . .
HD2C_27 H 0.2759 0.5707 0.6796 0.122 Uiso 1 1 calc R . .
C_27 C 0.0435(7) 0.66057(13) 0.6069(4) 0.0456(15) Uani 1 1 d . . .
O_27 O 0.0237(6) 0.66186(12) 0.5261(3) 0.0633(15) Uani 1 1 d . . .
N_28 N -0.0429(5) 0.65923(11) 0.6579(3) 0.0409(11) Uani 1 1 d . . .
H0_28 H -0.0276 0.6593 0.7155 0.049 Uiso 1 1 calc R . .
CA_28 C -0.1627(8) 0.6577(2) 0.6194(6) 0.0774(18) Uani 1 1 d U . .
HA_28 H -0.1708 0.6400 0.5805 0.093 Uiso 1 1 calc R . .
CB_28 C -0.2475(9) 0.6543(2) 0.6913(7) 0.0830(17) Uani 1 1 d U . .
HB1_28 H -0.2331 0.6703 0.7348 0.100 Uiso 1 1 calc R . .
HB2_28 H -0.3282 0.6563 0.6639 0.100 Uiso 1 1 calc R . .
CG_28 C -0.2356(10) 0.6244(2) 0.7399(7) 0.0907(17) Uani 1 1 d U . .
HG_28 H -0.1564 0.6238 0.7724 0.109 Uiso 1 1 calc R . .
CD1_28 C -0.2426(12) 0.5972(3) 0.6673(9) 0.103(2) Uani 1 1 d U . .
HD1A_28 H -0.1815 0.5998 0.6277 0.154 Uiso 1 1 calc R . .
HD1B_28 H -0.3188 0.5974 0.6331 0.154 Uiso 1 1 calc R . .
HD1C_28 H -0.2315 0.5783 0.6981 0.154 Uiso 1 1 calc R . .
CD2_28 C -0.3245(11) 0.6252(3) 0.8092(8) 0.104(2) Uani 1 1 d U . .
HD2A_28 H -0.3213 0.6065 0.8417 0.155 Uiso 1 1 calc R . .
HD2B_28 H -0.4028 0.6280 0.7797 0.155 Uiso 1 1 calc R . .
HD2C_28 H -0.3056 0.6414 0.8501 0.155 Uiso 1 1 calc R . .
C_28 C -0.2020(5) 0.68472(14) 0.5642(4) 0.0397(12) Uani 1 1 d . . .
O_28 O -0.2715(4) 0.68193(10) 0.5000(3) 0.0487(11) Uani 1 1 d . . .
N1_29 N -0.1580(5) 0.71083(11) 0.5919(3) 0.0388(11) Uani 1 1 d . . .
H1_29 H -0.1085 0.7122 0.6392 0.047 Uiso 1 1 calc R . .
CA_29 C -0.1951(6) 0.73683(14) 0.5411(5) 0.0481(15) Uani 1 1 d . . .
C2_29 C -0.1455(7) 0.76521(16) 0.5850(5) 0.0546(16) Uani 1 1 d . . .
H2A_29 H -0.1963 0.7726 0.6286 0.065 Uiso 1 1 calc R . .
H2B_29 H -0.0666 0.7619 0.6144 0.065 Uiso 1 1 calc R . .
C3_29 C -0.1426(7) 0.78647(17) 0.5089(6) 0.0611(19) Uani 1 1 d . . .
H3_29 H -0.2241 0.7923 0.4883 0.073 Uiso 1 1 calc R . .
O3_29 O -0.0760(5) 0.81190(13) 0.5241(5) 0.0726(16) Uani 1 1 d . . .
C4_29 C -0.0959(6) 0.76763(17) 0.4393(6) 0.0588(18) Uani 1 1 d . . .
H4_29 H -0.0093 0.7668 0.4508 0.071 Uiso 1 1 calc R . .
O4_29 O -0.1253(6) 0.78037(14) 0.3537(4) 0.0739(17) Uani 1 1 d . . .
C5_29 C -0.1440(8) 0.73683(17) 0.4483(5) 0.0572(18) Uani 1 1 d . . .
H5A_29 H -0.0818 0.7219 0.4468 0.069 Uiso 1 1 calc R . .
H5B_29 H -0.2057 0.7326 0.4005 0.069 Uiso 1 1 calc R . .
C6_29 C -0.1313(11) 0.8335(2) 0.5752(9) 0.089(3) Uani 1 1 d . . .
H6A_29 H -0.0813 0.8509 0.5837 0.133 Uiso 1 1 calc R . .
H6B_29 H -0.1441 0.8251 0.6326 0.133 Uiso 1 1 calc R . .
H6C_29 H -0.2061 0.8392 0.5442 0.133 Uiso 1 1 calc R . .
C7_29 C -0.0689(10) 0.7669(2) 0.2871(7) 0.081(3) Uani 1 1 d . . .
H7A_29 H -0.0922 0.7766 0.2308 0.122 Uiso 1 1 calc R . .
H7B_29 H -0.0904 0.7460 0.2832 0.122 Uiso 1 1 calc R . .
H7C_29 H 0.0154 0.7687 0.3006 0.122 Uiso 1 1 calc R . .
C8_29 C -0.3238(8) 0.73976(17) 0.5239(7) 0.064(2) Uani 1 1 d . . .
O8_29 O -0.3784(5) 0.74751(14) 0.4552(5) 0.0750(17) Uani 1 1 d . . .
O9M_29 O -0.3703(6) 0.73516(14) 0.5944(5) 0.0794(18) Uani 1 1 d . . .
C9M_29 C -0.4963(11) 0.7421(3) 0.5893(11) 0.104(4) Uani 1 1 d . . .
H9M1_29 H -0.5253 0.7382 0.6464 0.156 Uiso 1 1 calc R . .
H9M2_29 H -0.5384 0.7297 0.5443 0.156 Uiso 1 1 calc R . .
H9M3_29 H -0.5084 0.7629 0.5739 0.156 Uiso 1 1 calc R . .
O1_31 O 0.2365(5) 0.45437(11) 0.2463(3) 0.0578(13) Uani 1 1 d . . .
H1_31 H 0.1746 0.4476 0.2217 0.069 Uiso 1 1 d . . .
H2_31 H 0.2244 0.4631 0.2923 0.069 Uiso 1 1 d . . .
O1_32 O 0.1627(6) 0.71537(14) 0.4398(3) 0.0712(16) Uani 1 1 d . . .
H1_32 H 0.2302 0.7123 0.4233 0.085 Uiso 1 1 d . . .
H2_32 H 0.1562 0.7175 0.4951 0.085 Uiso 1 1 d . . .
O1_33 O 0.2375(10) 0.7633(3) 0.5244(8) 0.136(4) Uani 1 1 d . . .
H1_33 H 0.2141 0.7468 0.4985 0.163 Uiso 1 1 d . . .
H2_33 H 0.2133 0.7811 0.5139 0.163 Uiso 1 1 d . . .
O1_34 O 0.9167(11) 0.3794(3) 0.3104(10) 0.152(5) Uani 1 1 d . . .
H1_34 H 0.8556 0.3849 0.3361 0.182 Uiso 1 1 d . . .
H2_34 H 0.9818 0.3885 0.3259 0.182 Uiso 1 1 d . . .
O1_35 O 0.1534(6) 0.40755(13) 0.3435(4) 0.0664(14) Uani 1 1 d . . .
H1_35 H 0.1470 0.4078 0.3965 0.080 Uiso 1 1 d . . .
H2_35 H 0.1782 0.4214 0.3140 0.080 Uiso 1 1 d . . .
O1_36 O 0.1484(12) 0.8211(3) 0.4815(12) 0.164(5) Uani 1 1 d . . .
H1_36 H 0.0746 0.8194 0.4931 0.197 Uiso 1 1 d . . .
C1_36 C 0.1216(19) 0.8337(4) 0.3896(14) 0.156(8) Uani 1 1 d . . .
H1A_36 H 0.1435 0.8545 0.3895 0.234 Uiso 1 1 calc R . .
H1B_36 H 0.0383 0.8318 0.3715 0.234 Uiso 1 1 calc R . .
H1C_36 H 0.1658 0.8229 0.3484 0.234 Uiso 1 1 calc R . .

loop_
_atom_site_aniso_label
_atom_site_aniso_U_11
_atom_site_aniso_U_22
_atom_site_aniso_U_33
_atom_site_aniso_U_23
_atom_site_aniso_U_13
_atom_site_aniso_U_12
C1_10 0.070(4) 0.033(3) 0.036(3) -0.006(2) 0.002(3) 0.016(3)
C2_10 0.109(7) 0.029(3) 0.055(4) -0.003(3) 0.010(4) 0.011(4)
C3_10 0.073(5) 0.068(5) 0.058(4) -0.014(4) -0.005(4) 0.026(4)
C4_10 0.079(5) 0.047(4) 0.040(3) -0.012(3) 0.008(3) 0.017(3)
O1_10 0.072(3) 0.036(2) 0.0223(18) 0.0017(15) 0.0068(18) 0.0166(19)
C5_10 0.061(3) 0.026(2) 0.022(2) -0.0022(19) 0.008(2) 0.005(2)
O5_10 0.076(3) 0.035(2) 0.0239(19) 0.0005(16) 0.0033(18) 0.008(2)
N_11 0.064(3) 0.030(2) 0.0180(19) 0.0011(17) 0.0077(19) 0.004(2)
CA_11 0.061(4) 0.033(3) 0.019(2) 0.000(2) 0.009(2) 0.000(2)
CB_11 0.055(3) 0.041(3) 0.022(2) -0.002(2) 0.008(2) -0.005(3)
CG_11 0.065(4) 0.077(5) 0.033(3) -0.017(3) 0.019(3) -0.021(4)
CD1_11 0.124(8) 0.061(5) 0.050(4) -0.021(4) 0.025(5) -0.038(5)
CD2_11 0.062(5) 0.117(8) 0.046(4) -0.009(5) 0.000(3) -0.018(5)
C_11 0.053(3) 0.036(3) 0.017(2) 0.001(2) -0.001(2) 0.007(2)
O_11 0.060(3) 0.044(2) 0.0242(19) -0.0031(16) 0.0054(17) 0.0040(19)
N_12 0.059(3) 0.029(2) 0.019(2) 0.0020(17) 0.0036(19) 0.005(2)
CA_12 0.068(4) 0.028(3) 0.025(2) 0.000(2) 0.001(2) 0.006(3)
CB_12 0.087(5) 0.030(3) 0.027(3) 0.001(2) 0.006(3) 0.002(3)
CG_12 0.097(6) 0.052(4) 0.039(4) 0.001(3) -0.008(4) -0.014(4)
CD1_12 0.150(10) 0.044(4) 0.062(5) 0.009(4) -0.012(6) -0.032(5)
CD2_12 0.174(11) 0.031(3) 0.052(4) -0.015(3) 0.002(5) -0.002(5)
C_12 0.052(3) 0.026(2) 0.029(3) 0.003(2) 0.005(2) -0.004(2)
O_12 0.058(2) 0.035(2) 0.0226(17) 0.0025(15) 0.0078(16) 0.0014(17)
N1_13 0.054(3) 0.031(2) 0.023(2) -0.0024(17) 0.0081(18) 0.0009(19)
CA_13 0.043(3) 0.028(2) 0.025(2) -0.0023(19) 0.006(2) -0.001(2)
C2_13 0.050(3) 0.037(3) 0.032(3) -0.003(2) 0.007(2) -0.008(2)
C3_13 0.052(3) 0.046(3) 0.037(3) -0.004(3) 0.012(3) -0.015(3)
O3_13 0.076(3) 0.057(3) 0.040(2) 0.000(2) 0.015(2) -0.019(2)
C4_13 0.047(3) 0.045(3) 0.043(3) -0.004(3) 0.019(3) -0.002(3)
O4_13 0.044(2) 0.052(3) 0.049(2) -0.002(2) 0.0055(19) 0.0023(19)
C5_13 0.047(3) 0.034(3) 0.038(3) -0.003(2) 0.012(2) 0.001(2)
C6_13 0.227(15) 0.064(6) 0.040(4) 0.011(4) 0.013(6) -0.053(8)
C7_13 0.046(4) 0.075(6) 0.098(7) -0.001(5) -0.004(4) 0.005(4)
C8_13 0.038(3) 0.025(2) 0.028(2) 0.0019(19) 0.004(2) 0.003(2)
O8_13 0.047(2) 0.036(2) 0.0269(19) 0.0027(15) 0.0025(15) -0.0031(16)
N_14 0.044(2) 0.028(2) 0.0191(18) -0.0012(16) 0.0045(17) 0.0008(18)
CA_14 0.039(3) 0.023(2) 0.026(2) 0.0023(18) 0.003(2) 0.0008(19)
CB_14 0.038(3) 0.028(2) 0.023(2) 0.0000(19) 0.0028(19) 0.000(2)
CG_14 0.048(3) 0.024(2) 0.034(3) -0.005(2) 0.009(2) 0.000(2)
CD1_14 0.057(4) 0.034(3) 0.057(4) 0.002(3) 0.001(3) 0.006(3)
CD2_14 0.070(4) 0.031(3) 0.050(4) -0.009(3) -0.007(3) -0.001(3)
C_14 0.038(3) 0.026(2) 0.024(2) -0.0009(18) 0.0014(19) 0.0012(19)
O_14 0.051(2) 0.0273(18) 0.0237(17) 0.0018(14) 0.0058(15) -0.0017(15)
N_15 0.049(3) 0.030(2) 0.0183(19) -0.0016(16) 0.0055(17) 0.0053(19)
CA_15 0.054(3) 0.030(3) 0.029(3) -0.005(2) 0.007(2) 0.008(2)
CB_15 0.062(4) 0.036(3) 0.034(3) -0.001(2) 0.004(3) 0.007(3)
CG_15 0.087(5) 0.051(4) 0.042(4) -0.013(3) -0.008(3) 0.024(4)
CD1_15 0.134(9) 0.042(4) 0.071(5) -0.009(4) -0.012(5) 0.044(5)
CD2_15 0.092(6) 0.091(7) 0.058(5) -0.003(5) 0.026(4) 0.039(5)
C_15 0.062(4) 0.020(2) 0.029(3) 0.0004(19) 0.005(2) 0.004(2)
O_15 0.070(3) 0.0316(19) 0.0208(17) 0.0005(15) 0.0105(17) 0.0097(18)
N1_16 0.067(3) 0.029(2) 0.019(2) -0.0063(17) 0.009(2) -0.008(2)
CA_16 0.065(4) 0.031(3) 0.029(3) -0.003(2) 0.002(3) -0.013(3)
C2_16 0.108(6) 0.027(3) 0.038(3) -0.001(2) -0.009(4) -0.010(3)
C3_16 0.103(7) 0.055(5) 0.084(6) 0.026(5) -0.030(6) -0.036(5)
O3_16 0.102(5) 0.077(4) 0.057(3) 0.005(3) 0.008(3) 0.009(4)
C4_16 0.094(6) 0.075(6) 0.044(4) 0.004(4) 0.001(4) -0.036(5)
O4_16 0.080(4) 0.055(3) 0.089(4) 0.005(3) 0.016(3) -0.016(3)
C5_16 0.077(5) 0.065(5) 0.034(3) -0.001(3) 0.008(3) -0.028(4)
C6_16 0.067(6) 0.29(2) 0.055(6) -0.053(9) -0.011(5) 0.058(10)
C7_16 0.093(7) 0.100(7) 0.053(5) -0.022(5) 0.025(4) -0.027(6)
C8_16 0.055(3) 0.032(3) 0.027(3) -0.006(2) 0.011(2) -0.009(2)
O8_16 0.104(4) 0.034(2) 0.0227(19) -0.0037(16) 0.006(2) -0.006(2)
N_17 0.044(2) 0.031(2) 0.026(2) -0.0056(17) 0.0055(18) -0.0088(18)
CA_17 0.039(3) 0.034(3) 0.028(2) -0.006(2) 0.002(2) 0.003(2)
CB_17 0.042(3) 0.041(3) 0.030(3) -0.003(2) 0.005(2) 0.007(2)
CG_17 0.037(3) 0.064(4) 0.064(4) -0.016(4) 0.006(3) 0.002(3)
CD1_17 0.064(4) 0.056(4) 0.057(4) -0.004(3) 0.021(3) 0.016(3)
CD2_17 0.045(4) 0.201(15) 0.094(7) -0.070(9) -0.013(5) 0.030(7)
C_17 0.037(3) 0.028(2) 0.027(2) -0.0045(19) 0.004(2) 0.002(2)
O_17 0.049(2) 0.056(3) 0.0231(18) 0.0021(17) 0.0011(16) -0.0002(19)
N_18 0.042(2) 0.034(2) 0.0211(19) 0.0039(17) 0.0078(17) 0.0025(18)
CA_18 0.039(3) 0.029(2) 0.029(2) 0.004(2) 0.008(2) 0.003(2)
CB_18 0.039(3) 0.032(3) 0.037(3) 0.003(2) 0.007(2) 0.003(2)
CG_18 0.044(3) 0.035(3) 0.081(5) -0.014(3) 0.015(3) 0.003(3)
CD1_18 0.062(5) 0.066(5) 0.080(6) -0.025(4) 0.019(4) -0.019(4)
CD2_18 0.060(4) 0.037(4) 0.123(8) 0.017(4) -0.010(5) -0.004(3)
C_18 0.044(3) 0.031(3) 0.026(2) 0.002(2) 0.008(2) 0.002(2)
O_18 0.055(2) 0.041(2) 0.0296(19) 0.0104(16) 0.0156(17) 0.0101(18)
N1_19 0.057(3) 0.030(2) 0.024(2) 0.0032(17) 0.0135(19) 0.004(2)
CA_19 0.059(4) 0.031(3) 0.025(2) -0.001(2) 0.005(2) 0.009(2)
C2_19 0.081(4) 0.030(3) 0.024(3) 0.000(2) 0.004(3) -0.001(3)
C3_19 0.075(4) 0.029(3) 0.039(3) -0.002(2) 0.000(3) 0.005(3)
O3_19 0.107(4) 0.035(2) 0.039(2) -0.0023(19) -0.009(3) -0.009(2)
C4_19 0.078(5) 0.042(3) 0.031(3) -0.013(3) 0.001(3) 0.007(3)
O4_19 0.121(5) 0.058(3) 0.031(2) -0.006(2) 0.006(3) 0.030(3)
C5_19 0.078(5) 0.045(3) 0.026(3) 0.000(2) 0.002(3) 0.011(3)
C6_19 0.122(7) 0.042(4) 0.048(4) 0.014(3) -0.011(4) -0.012(4)
C7_19 0.155(10) 0.057(5) 0.047(4) -0.018(4) -0.006(5) 0.028(6)
C8_19 0.071(4) 0.032(3) 0.040(3) 0.003(2) 0.011(3) 0.012(3)
O8_19 0.079(4) 0.067(4) 0.076(4) -0.013(3) 0.028(3) 0.014(3)
O9M_19 0.064(3) 0.071(3) 0.040(2) 0.006(2) -0.002(2) -0.002(3)
C9M_19 0.063(5) 0.119(9) 0.079(6) 0.019(6) -0.004(5) -0.012(5)
C1_20 0.036(3) 0.083(5) 0.077(5) 0.047(4) -0.012(3) -0.005(3)
C2_20 0.038(4) 0.102(6) 0.152(9) 0.054(6) 0.010(5) 0.024(4)
C3_20 0.049(4) 0.129(8) 0.074(5) 0.051(5) -0.025(4) -0.025(5)
C4_20 0.051(4) 0.093(6) 0.086(6) 0.055(5) -0.023(4) -0.030(4)
O1_20 0.034(2) 0.059(3) 0.055(3) 0.024(2) -0.0052(18) -0.0028(19)
C5_20 0.036(3) 0.035(3) 0.050(3) 0.017(3) 0.001(2) 0.000(2)
O5_20 0.043(2) 0.043(2) 0.062(3) 0.019(2) 0.020(2) 0.0072(18)
N_21 0.037(2) 0.041(2) 0.027(2) 0.0067(19) 0.0035(17) -0.0012(19)
CA_21 0.040(3) 0.033(3) 0.025(2) -0.004(2) 0.007(2) -0.004(2)
CB_21 0.037(3) 0.039(3) 0.025(2) -0.006(2) 0.003(2) -0.004(2)
CG_21 0.048(3) 0.038(3) 0.036(3) -0.006(2) 0.007(2) -0.010(2)
CD1_21 0.056(4) 0.053(4) 0.069(5) -0.001(3) 0.019(3) -0.020(3)
CD2_21 0.080(5) 0.036(4) 0.089(6) -0.012(4) 0.028(5) -0.006(3)
C_21 0.032(2) 0.032(3) 0.028(2) 0.001(2) 0.0047(19) -0.001(2)
O_21 0.037(2) 0.054(2) 0.0224(17) 0.0000(16) 0.0035(14) -0.0100(17)
N_22 0.035(2) 0.034(2) 0.0185(18) -0.0012(16) 0.0003(16) 0.0027(17)
CA_22 0.037(3) 0.032(3) 0.023(2) 0.0016(19) 0.0004(19) 0.001(2)
CB_22 0.048(3) 0.034(3) 0.025(2) -0.002(2) -0.001(2) -0.004(2)
CG_22 0.057(4) 0.032(3) 0.035(3) -0.004(2) 0.002(3) -0.008(2)
CD1_22 0.076(4) 0.027(3) 0.049(4) 0.004(2) 0.008(3) -0.006(3)
CD2_22 0.076(5) 0.048(4) 0.052(4) -0.011(3) 0.000(3) -0.023(3)
C_22 0.030(2) 0.026(2) 0.026(2) -0.0024(18) 0.0016(18) -0.0044(18)
O_22 0.0399(19) 0.0333(19) 0.0197(16) 0.0027(14) 0.0029(14) -0.0028(15)
N1_23 0.032(2) 0.032(2) 0.025(2) 0.0007(16) 0.0008(16) -0.0004(17)
CA_23 0.034(3) 0.029(2) 0.032(3) 0.002(2) 0.003(2) 0.002(2)
C2_23 0.032(3) 0.041(3) 0.036(3) -0.001(2) 0.008(2) -0.004(2)
C3_23 0.036(3) 0.043(3) 0.039(3) -0.007(2) 0.004(2) -0.006(2)
O3_23 0.043(2) 0.054(3) 0.042(2) -0.0109(19) 0.0076(18) -0.0147(19)
C4_23 0.035(3) 0.048(3) 0.031(3) -0.003(2) 0.005(2) 0.003(2)
O4_23 0.042(2) 0.060(3) 0.042(2) -0.009(2) 0.0077(18) 0.008(2)
C5_23 0.037(3) 0.032(3) 0.048(3) -0.003(2) 0.006(2) 0.002(2)
C6_23 0.056(4) 0.074(5) 0.060(4) -0.017(4) 0.002(3) -0.026(4)
C7_23 0.047(4) 0.081(6) 0.074(5) -0.018(4) 0.015(3) 0.013(4)
C8_23 0.035(3) 0.024(2) 0.043(3) -0.004(2) 0.009(2) 0.003(2)
O8_23 0.045(2) 0.042(2) 0.0300(19) -0.0044(16) 0.0116(16) -0.0084(17)
N_24 0.035(2) 0.030(2) 0.024(2) -0.0034(16) 0.0047(16) -0.0038(17)
CA_24 0.036(3) 0.030(2) 0.025(2) -0.0037(19) 0.0044(19) -0.004(2)
CB_24 0.041(3) 0.029(2) 0.026(2) 0.0019(19) 0.006(2) -0.002(2)
CG_24 0.041(3) 0.028(2) 0.033(3) -0.006(2) 0.004(2) -0.003(2)
CD1_24 0.066(4) 0.036(3) 0.046(3) -0.014(3) 0.018(3) -0.013(3)
CD2_24 0.048(3) 0.032(3) 0.046(3) -0.003(2) 0.014(3) -0.011(2)
C_24 0.034(2) 0.027(2) 0.028(2) -0.0014(19) 0.0077(19) -0.0046(19)
O_24 0.058(2) 0.0312(19) 0.0200(17) -0.0017(14) 0.0037(15) -0.0058(17)
N_25 0.037(2) 0.032(2) 0.0196(19) 0.0013(16) 0.0027(16) 0.0001(17)
CA_25 0.035(3) 0.039(3) 0.028(2) 0.000(2) 0.003(2) 0.005(2)
CB_25 0.049(3) 0.040(3) 0.030(3) -0.004(2) 0.004(2) 0.008(3)
CG_25 0.082(5) 0.050(4) 0.044(4) 0.000(3) 0.008(3) 0.026(4)
CD1_25 0.077(6) 0.105(8) 0.063(5) 0.006(5) 0.004(4) 0.042(6)
CD2_25 0.144(10) 0.058(5) 0.072(6) 0.001(4) 0.028(6) 0.054(6)
C_25 0.051(3) 0.028(2) 0.019(2) -0.0036(18) -0.001(2) 0.005(2)
O_25 0.059(2) 0.033(2) 0.0237(18) -0.0015(15) -0.0039(16) 0.0059(18)
N1_26 0.049(3) 0.040(3) 0.022(2) 0.0044(18) 0.0035(18) -0.004(2)
CA_26 0.060(4) 0.038(3) 0.027(3) 0.007(2) 0.008(2) -0.006(3)
C2_26 0.079(5) 0.039(3) 0.033(3) 0.008(3) 0.005(3) -0.008(3)
C3_26 0.067(5) 0.056(4) 0.067(5) 0.007(4) 0.006(4) -0.018(4)
O3_26 0.080(4) 0.110(6) 0.065(4) -0.031(4) 0.001(3) 0.022(4)
C4_26 0.055(4) 0.057(4) 0.044(3) 0.011(3) 0.007(3) -0.011(3)
O4_26 0.051(3) 0.071(3) 0.066(3) 0.016(3) 0.013(2) -0.019(2)
C5_26 0.054(4) 0.056(4) 0.037(3) 0.014(3) 0.012(3) -0.005(3)
C6_26 0.112(9) 0.098(8) 0.089(8) -0.028(6) -0.011(6) 0.025(7)
C7_26 0.070(5) 0.111(8) 0.072(6) -0.007(5) -0.006(4) -0.035(5)
C8_26 0.060(4) 0.048(3) 0.027(3) 0.007(2) 0.011(2) -0.004(3)
O8_26 0.113(4) 0.043(3) 0.025(2) 0.0085(18) 0.013(2) 0.004(3)
N_27 0.052(3) 0.048(3) 0.021(2) 0.0097(19) 0.0110(19) 0.009(2)
CA_27 0.064(4) 0.045(3) 0.026(3) 0.009(2) 0.015(2) 0.017(3)
CB_27 0.067(4) 0.049(3) 0.031(3) 0.010(2) 0.016(3) 0.024(3)
CG_27 0.097(5) 0.051(4) 0.037(3) 0.008(3) 0.018(3) 0.030(4)
CD1_27 0.128(6) 0.049(4) 0.060(5) -0.005(4) -0.001(5) 0.027(4)
CD2_27 0.125(7) 0.060(5) 0.061(5) 0.010(4) 0.029(5) 0.050(5)
C_27 0.077(4) 0.033(3) 0.026(3) 0.002(2) 0.005(3) 0.023(3)
O_27 0.108(4) 0.060(3) 0.021(2) -0.0050(19) 0.001(2) 0.035(3)
N_28 0.058(3) 0.037(3) 0.026(2) -0.0046(19) -0.006(2) 0.010(2)
CA_28 0.079(3) 0.070(3) 0.073(3) 0.031(3) -0.040(3) -0.029(3)
CB_28 0.083(3) 0.078(3) 0.079(3) 0.036(3) -0.037(3) -0.034(3)
CG_28 0.091(3) 0.083(3) 0.090(3) 0.042(3) -0.036(3) -0.036(3)
CD1_28 0.107(4) 0.080(3) 0.113(4) 0.034(3) -0.036(4) -0.032(4)
CD2_28 0.103(4) 0.104(4) 0.097(4) 0.049(3) -0.026(3) -0.039(4)
C_28 0.043(3) 0.044(3) 0.031(3) -0.001(2) -0.002(2) 0.004(2)
O_28 0.055(3) 0.039(2) 0.049(3) 0.0045(19) -0.012(2) 0.0015(19)
N1_29 0.053(3) 0.037(3) 0.025(2) 0.0014(19) -0.0027(19) 0.006(2)
CA_29 0.055(4) 0.035(3) 0.051(4) 0.012(3) -0.007(3) 0.000(3)
C2_29 0.062(4) 0.040(3) 0.061(4) 0.000(3) 0.001(3) -0.001(3)
C3_29 0.054(4) 0.045(4) 0.086(6) 0.007(4) 0.014(4) -0.006(3)
O3_29 0.074(4) 0.051(3) 0.097(5) -0.006(3) 0.028(3) -0.008(3)
C4_29 0.046(4) 0.044(4) 0.086(5) 0.010(4) 0.003(3) 0.004(3)
O4_29 0.086(4) 0.064(3) 0.076(4) 0.028(3) 0.029(3) 0.027(3)
C5_29 0.076(5) 0.050(4) 0.043(4) 0.004(3) -0.009(3) -0.005(3)
C6_29 0.108(8) 0.047(5) 0.115(9) -0.019(5) 0.027(6) -0.001(5)
C7_29 0.109(8) 0.064(5) 0.074(6) 0.019(4) 0.029(5) 0.029(5)
C8_29 0.067(5) 0.039(4) 0.087(6) 0.000(4) 0.015(4) -0.001(3)
O8_29 0.067(3) 0.058(3) 0.096(5) 0.006(3) -0.017(3) 0.012(3)
O9M_29 0.091(4) 0.059(3) 0.092(5) -0.003(3) 0.027(4) 0.010(3)
C9M_29 0.089(7) 0.083(7) 0.146(11) 0.008(7) 0.039(7) 0.018(6)
O1_31 0.094(4) 0.041(2) 0.042(2) 0.000(2) 0.027(2) 0.000(2)
O1_32 0.111(5) 0.075(4) 0.028(2) 0.014(2) 0.012(3) 0.007(3)
O1_33 0.121(7) 0.154(10) 0.137(9) 0.022(8) 0.039(6) 0.000(7)
O1_34 0.127(8) 0.128(9) 0.207(13) 0.034(9) 0.054(8) -0.024(7)
O1_35 0.095(4) 0.055(3) 0.052(3) 0.006(2) 0.022(3) 0.000(3)
O1_36 0.150(10) 0.122(9) 0.227(16) -0.025(10) 0.051(10) -0.003(8)
C1_36 0.195(18) 0.102(11) 0.175(17) 0.090(12) 0.041(14) 0.033(11)

loop_
_atom_type_symbol
_atom_type_description
_atom_type_scat_dispersion_real
_atom_type_scat_dispersion_imag
_atom_type_scat_source
C C 0.0033 0.0016 'International Tables Vol C Tables 4.2.6.8 and 6.1.1.4'
H H 0.0000 0.0000 'International Tables Vol C Tables 4.2.6.8 and 6.1.1.4'
N N 0.0061 0.0033 'International Tables Vol C Tables 4.2.6.8 and 6.1.1.4'
O O 0.0106 0.0060 'International Tables Vol C Tables 4.2.6.8 and 6.1.1.4'

loop_
_geom_angle_atom_site_label_1
_geom_angle_atom_site_label_2
_geom_angle_atom_site_label_3
_geom_angle
_geom_angle_site_symmetry_1
_geom_angle_site_symmetry_3
_geom_angle_publ_flag
O1_10 C1_10 C3_10 109.3(5) . . ?
O1_10 C1_10 C4_10 102.0(5) . . ?
C3_10 C1_10 C4_10 111.0(7) . . ?
O1_10 C1_10 C2_10 109.3(6) . . ?
C3_10 C1_10 C2_10 114.0(7) . . ?
C4_10 C1_10 C2_10 110.5(6) . . ?
C1_10 C2_10 H2A_10 109.5 . . ?
C1_10 C2_10 H2B_10 109.5 . . ?
H2A_10 C2_10 H2B_10 109.5 . . ?
C1_10 C2_10 H2C_10 109.5 . . ?
H2A_10 C2_10 H2C_10 109.5 . . ?
H2B_10 C2_10 H2C_10 109.5 . . ?
C1_10 C3_10 H3A_10 109.5 . . ?
C1_10 C3_10 H3B_10 109.5 . . ?
H3A_10 C3_10 H3B_10 109.5 . . ?
C1_10 C3_10 H3C_10 109.5 . . ?
H3A_10 C3_10 H3C_10 109.5 . . ?
H3B_10 C3_10 H3C_10 109.5 . . ?
C1_10 C4_10 H4A_10 109.5 . . ?
C1_10 C4_10 H4B_10 109.5 . . ?
H4A_10 C4_10 H4B_10 109.5 . . ?
C1_10 C4_10 H4C_10 109.5 . . ?
H4A_10 C4_10 H4C_10 109.5 . . ?
H4B_10 C4_10 H4C_10 109.5 . . ?
C5_10 O1_10 C1_10 120.5(4) . . ?
O5_10 C5_10 O1_10 126.4(5) . . ?
O5_10 C5_10 N_11 123.9(5) . . ?
O1_10 C5_10 N_11 109.7(4) . . ?
C5_10 N_11 CA_11 120.2(4) . . ?
C5_10 N_11 H0_11 119.9 . . ?
CA_11 N_11 H0_11 119.9 . . ?
N_11 CA_11 CB_11 111.2(4) . . ?
N_11 CA_11 C_11 113.8(5) . . ?
CB_11 CA_11 C_11 109.7(5) . . ?
N_11 CA_11 HA_11 107.3 . . ?
CB_11 CA_11 HA_11 107.3 . . ?
C_11 CA_11 HA_11 107.3 . . ?
CA_11 CB_11 CG_11 116.2(6) . . ?
CA_11 CB_11 HB1_11 108.2 . . ?
CG_11 CB_11 HB1_11 108.2 . . ?
CA_11 CB_11 HB2_11 108.2 . . ?
CG_11 CB_11 HB2_11 108.2 . . ?
HB1_11 CB_11 HB2_11 107.4 . . ?
CD1_11 CG_11 CD2_11 113.1(8) . . ?
CD1_11 CG_11 CB_11 111.8(6) . . ?
CD2_11 CG_11 CB_11 108.4(7) . . ?
CD1_11 CG_11 HG_11 107.8 . . ?
CD2_11 CG_11 HG_11 107.8 . . ?
CB_11 CG_11 HG_11 107.8 . . ?
CG_11 CD1_11 HD1A_11 109.5 . . ?
CG_11 CD1_11 HD1B_11 109.5 . . ?
HD1A_11 CD1_11 HD1B_11 109.5 . . ?
CG_11 CD1_11 HD1C_11 109.5 . . ?
HD1A_11 CD1_11 HD1C_11 109.5 . . ?
HD1B_11 CD1_11 HD1C_11 109.5 . . ?
CG_11 CD2_11 HD2A_11 109.5 . . ?
CG_11 CD2_11 HD2B_11 109.5 . . ?
HD2A_11 CD2_11 HD2B_11 109.5 . . ?
CG_11 CD2_11 HD2C_11 109.5 . . ?
HD2A_11 CD2_11 HD2C_11 109.5 . . ?
HD2B_11 CD2_11 HD2C_11 109.5 . . ?
O_11 C_11 N_12 123.0(5) . . ?
O_11 C_11 CA_11 120.4(5) . . ?
N_12 C_11 CA_11 116.4(4) . . ?
C_11 N_12 CA_12 118.7(4) . . ?
C_11 N_12 H0_12 120.6 . . ?
CA_12 N_12 H0_12 120.6 . . ?
N_12 CA_12 C_12 111.8(4) . . ?
N_12 CA_12 CB_12 111.6(4) . . ?
C_12 CA_12 CB_12 111.8(6) . . ?
N_12 CA_12 HA_12 107.1 . . ?
C_12 CA_12 HA_12 107.1 . . ?
CB_12 CA_12 HA_12 107.1 . . ?
CG_12 CB_12 CA_12 114.2(5) . . ?
CG_12 CB_12 HB1_12 108.7 . . ?
CA_12 CB_12 HB1_12 108.7 . . ?
CG_12 CB_12 HB2_12 108.7 . . ?
CA_12 CB_12 HB2_12 108.7 . . ?
HB1_12 CB_12 HB2_12 107.6 . . ?
CD1_12 CG_12 CB_12 108.6(6) . . ?
CD1_12 CG_12 CD2_12 112.2(8) . . ?
CB_12 CG_12 CD2_12 111.9(8) . . ?
CD1_12 CG_12 HG_12 108.0 . . ?
CB_12 CG_12 HG_12 108.0 . . ?
CD2_12 CG_12 HG_12 108.0 . . ?
CG_12 CD1_12 HD1A_12 109.5 . . ?
CG_12 CD1_12 HD1B_12 109.5 . . ?
HD1A_12 CD1_12 HD1B_12 109.5 . . ?
CG_12 CD1_12 HD1C_12 109.5 . . ?
HD1A_12 CD1_12 HD1C_12 109.5 . . ?
HD1B_12 CD1_12 HD1C_12 109.5 . . ?
CG_12 CD2_12 HD2A_12 109.5 . . ?
CG_12 CD2_12 HD2B_12 109.5 . . ?
HD2A_12 CD2_12 HD2B_12 109.5 . . ?
CG_12 CD2_12 HD2C_12 109.5 . . ?
HD2A_12 CD2_12 HD2C_12 109.5 . . ?
HD2B_12 CD2_12 HD2C_12 109.5 . . ?
O_12 C_12 N1_13 122.4(5) . . ?
O_12 C_12 CA_12 120.6(5) . . ?
N1_13 C_12 CA_12 117.0(5) . . ?
C_12 N1_13 CA_13 120.8(4) . . ?
C_12 N1_13 H1_13 119.6 . . ?
CA_13 N1_13 H1_13 119.6 . . ?
N1_13 CA_13 C2_13 112.6(5) . . ?
N1_13 CA_13 C5_13 110.1(4) . . ?
C2_13 CA_13 C5_13 104.6(5) . . ?
N1_13 CA_13 C8_13 107.2(4) . . ?
C2_13 CA_13 C8_13 111.3(4) . . ?
C5_13 CA_13 C8_13 111.1(4) . . ?
C3_13 C2_13 CA_13 105.2(5) . . ?
C3_13 C2_13 H2A_13 110.7 . . ?
CA_13 C2_13 H2A_13 110.7 . . ?
C3_13 C2_13 H2B_13 110.7 . . ?
CA_13 C2_13 H2B_13 110.7 . . ?
H2A_13 C2_13 H2B_13 108.8 . . ?
O3_13 C3_13 C4_13 106.1(5) . . ?
O3_13 C3_13 C2_13 112.9(6) . . ?
C4_13 C3_13 C2_13 102.6(5) . . ?
O3_13 C3_13 H3_13 111.6 . . ?
C4_13 C3_13 H3_13 111.6 . . ?
C2_13 C3_13 H3_13 111.6 . . ?
C3_13 O3_13 C6_13 114.5(6) . . ?
O4_13 C4_13 C3_13 112.0(5) . . ?
O4_13 C4_13 C5_13 108.1(5) . . ?
C3_13 C4_13 C5_13 103.6(5) . . ?
O4_13 C4_13 H4_13 111.0 . . ?
C3_13 C4_13 H4_13 111.0 . . ?
C5_13 C4_13 H4_13 111.0 . . ?
C7_13 O4_13 C4_13 112.6(6) . . ?
C4_13 C5_13 CA_13 105.9(5) . . ?
C4_13 C5_13 H5A_13 110.6 . . ?
CA_13 C5_13 H5A_13 110.6 . . ?
C4_13 C5_13 H5B_13 110.6 . . ?
CA_13 C5_13 H5B_13 110.6 . . ?
H5A_13 C5_13 H5B_13 108.7 . . ?
O3_13 C6_13 H6A_13 109.5 . . ?
O3_13 C6_13 H6B_13 109.5 . . ?
H6A_13 C6_13 H6B_13 109.5 . . ?
O3_13 C6_13 H6C_13 109.5 . . ?
H6A_13 C6_13 H6C_13 109.5 . . ?
H6B_13 C6_13 H6C_13 109.5 . . ?
O4_13 C7_13 H7A_13 109.5 . . ?
O4_13 C7_13 H7B_13 109.5 . . ?
H7A_13 C7_13 H7B_13 109.5 . . ?
O4_13 C7_13 H7C_13 109.5 . . ?
H7A_13 C7_13 H7C_13 109.5 . . ?
H7B_13 C7_13 H7C_13 109.5 . . ?
O8_13 C8_13 N_14 122.9(5) . . ?
O8_13 C8_13 CA_13 122.6(5) . . ?
N_14 C8_13 CA_13 114.6(4) . . ?
C8_13 N_14 CA_14 118.2(4) . . ?
C8_13 N_14 H0_14 120.9 . . ?
CA_14 N_14 H0_14 120.9 . . ?
N_14 CA_14 C_14 112.4(4) . . ?
N_14 CA_14 CB_14 110.9(4) . . ?
C_14 CA_14 CB_14 109.6(4) . . ?
N_14 CA_14 HA_14 108.0 . . ?
C_14 CA_14 HA_14 108.0 . . ?
CB_14 CA_14 HA_14 108.0 . . ?
CG_14 CB_14 CA_14 117.4(5) . . ?
CG_14 CB_14 HB1_14 107.9 . . ?
CA_14 CB_14 HB1_14 107.9 . . ?
CG_14 CB_14 HB2_14 107.9 . . ?
CA_14 CB_14 HB2_14 107.9 . . ?
HB1_14 CB_14 HB2_14 107.2 . . ?
CD2_14 CG_14 CB_14 109.6(5) . . ?
CD2_14 CG_14 CD1_14 110.6(5) . . ?
CB_14 CG_14 CD1_14 111.0(5) . . ?
CD2_14 CG_14 HG_14 108.5 . . ?
CB_14 CG_14 HG_14 108.5 . . ?
CD1_14 CG_14 HG_14 108.5 . . ?
CG_14 CD1_14 HD1A_14 109.5 . . ?
CG_14 CD1_14 HD1B_14 109.5 . . ?
HD1A_14 CD1_14 HD1B_14 109.5 . . ?
CG_14 CD1_14 HD1C_14 109.5 . . ?
HD1A_14 CD1_14 HD1C_14 109.5 . . ?
HD1B_14 CD1_14 HD1C_14 109.5 . . ?
CG_14 CD2_14 HD2A_14 109.5 . . ?
CG_14 CD2_14 HD2B_14 109.5 . . ?
HD2A_14 CD2_14 HD2B_14 109.5 . . ?
CG_14 CD2_14 HD2C_14 109.5 . . ?
HD2A_14 CD2_14 HD2C_14 109.5 . . ?
HD2B_14 CD2_14 HD2C_14 109.5 . . ?
O_14 C_14 N_15 122.7(5) . . ?
O_14 C_14 CA_14 121.0(4) . . ?
N_15 C_14 CA_14 116.3(4) . . ?
C_14 N_15 CA_15 119.5(4) . . ?
C_14 N_15 H0_15 120.3 . . ?
CA_15 N_15 H0_15 120.3 . . ?
N_15 CA_15 CB_15 110.0(4) . . ?
N_15 CA_15 C_15 112.1(5) . . ?
CB_15 CA_15 C_15 111.6(5) . . ?
N_15 CA_15 HA_15 107.6 . . ?
CB_15 CA_15 HA_15 107.6 . . ?
C_15 CA_15 HA_15 107.6 . . ?
CG_15 CB_15 CA_15 114.9(5) . . ?
CG_15 CB_15 HB1_15 108.5 . . ?
CA_15 CB_15 HB1_15 108.5 . . ?
CG_15 CB_15 HB2_15 108.5 . . ?
CA_15 CB_15 HB2_15 108.5 . . ?
HB1_15 CB_15 HB2_15 107.5 . . ?
CB_15 CG_15 CD1_15 110.1(6) . . ?
CB_15 CG_15 CD2_15 111.5(7) . . ?
CD1_15 CG_15 CD2_15 111.1(8) . . ?
CB_15 CG_15 HG_15 108.0 . . ?
CD1_15 CG_15 HG_15 108.0 . . ?
CD2_15 CG_15 HG_15 108.0 . . ?
CG_15 CD1_15 HD1A_15 109.5 . . ?
CG_15 CD1_15 HD1B_15 109.5 . . ?
HD1A_15 CD1_15 HD1B_15 109.5 . . ?
CG_15 CD1_15 HD1C_15 109.5 . . ?
HD1A_15 CD1_15 HD1C_15 109.5 . . ?
HD1B_15 CD1_15 HD1C_15 109.5 . . ?
CG_15 CD2_15 HD2A_15 109.5 . . ?
CG_15 CD2_15 HD2B_15 109.5 . . ?
HD2A_15 CD2_15 HD2B_15 109.5 . . ?
CG_15 CD2_15 HD2C_15 109.5 . . ?
HD2A_15 CD2_15 HD2C_15 109.5 . . ?
HD2B_15 CD2_15 HD2C_15 109.5 . . ?
O_15 C_15 N1_16 122.4(6) . . ?
O_15 C_15 CA_15 120.4(6) . . ?
N1_16 C_15 CA_15 117.1(5) . . ?
C_15 N1_16 CA_16 120.4(5) . . ?
C_15 N1_16 H1_16 119.8 . . ?
CA_16 N1_16 H1_16 119.8 . . ?
N1_16 CA_16 C2_16 112.2(6) . . ?
N1_16 CA_16 C8_16 110.6(5) . . ?
C2_16 CA_16 C8_16 112.1(5) . . ?
N1_16 CA_16 C5_16 109.0(5) . . ?
C2_16 CA_16 C5_16 102.7(6) . . ?
C8_16 CA_16 C5_16 109.9(6) . . ?
CA_16 C2_16 C3_16 100.7(7) . . ?
CA_16 C2_16 H2A_16 111.6 . . ?
C3_16 C2_16 H2A_16 111.6 . . ?
CA_16 C2_16 H2B_16 111.6 . . ?
C3_16 C2_16 H2B_16 111.6 . . ?
H2A_16 C2_16 H2B_16 109.4 . . ?
O3_16 C3_16 C4_16 108.2(9) . . ?
O3_16 C3_16 C2_16 113.2(9) . . ?
C4_16 C3_16 C2_16 108.8(7) . . ?
O3_16 C3_16 H3_16 108.9 . . ?
C4_16 C3_16 H3_16 108.9 . . ?
C2_16 C3_16 H3_16 108.9 . . ?
C6_16 O3_16 C3_16 115.1(9) . . ?
O4_16 C4_16 C5_16 108.8(8) . . ?
O4_16 C4_16 C3_16 117.9(7) . . ?
C5_16 C4_16 C3_16 104.5(7) . . ?
O4_16 C4_16 H4_16 108.4 . . ?
C5_16 C4_16 H4_16 108.4 . . ?
C3_16 C4_16 H4_16 108.4 . . ?
C7_16 O4_16 C4_16 111.9(8) . . ?
C4_16 C5_16 CA_16 106.5(8) . . ?
C4_16 C5_16 H5A_16 110.4 . . ?
CA_16 C5_16 H5A_16 110.4 . . ?
C4_16 C5_16 H5B_16 110.4 . . ?
CA_16 C5_16 H5B_16 110.4 . . ?
H5A_16 C5_16 H5B_16 108.6 . . ?
O3_16 C6_16 H6A_16 109.5 . . ?
O3_16 C6_16 H6B_16 109.5 . . ?
H6A_16 C6_16 H6B_16 109.5 . . ?
O3_16 C6_16 H6C_16 109.5 . . ?
H6A_16 C6_16 H6C_16 109.5 . . ?
H6B_16 C6_16 H6C_16 109.5 . . ?
O4_16 C7_16 H7A_16 109.5 . . ?
O4_16 C7_16 H7B_16 109.5 . . ?
H7A_16 C7_16 H7B_16 109.5 . . ?
O4_16 C7_16 H7C_16 109.5 . . ?
H7A_16 C7_16 H7C_16 109.5 . . ?
H7B_16 C7_16 H7C_16 109.5 . . ?
O8_16 C8_16 N_17 122.9(6) . . ?
O8_16 C8_16 CA_16 123.0(5) . . ?
N_17 C8_16 CA_16 113.9(5) . . ?
C8_16 N_17 CA_17 121.5(5) . . ?
C8_16 N_17 H0_17 119.2 . . ?
CA_17 N_17 H0_17 119.2 . . ?
N_17 CA_17 CB_17 109.1(4) . . ?
N_17 CA_17 C_17 113.6(5) . . ?
CB_17 CA_17 C_17 110.9(5) . . ?
N_17 CA_17 HA_17 107.6 . . ?
CB_17 CA_17 HA_17 107.6 . . ?
C_17 CA_17 HA_17 107.6 . . ?
CG_17 CB_17 CA_17 112.9(5) . . ?
CG_17 CB_17 HB1_17 109.0 . . ?
CA_17 CB_17 HB1_17 109.0 . . ?
CG_17 CB_17 HB2_17 109.0 . . ?
CA_17 CB_17 HB2_17 109.0 . . ?
HB1_17 CB_17 HB2_17 107.8 . . ?
CD1_17 CG_17 CD2_17 110.2(7) . . ?
CD1_17 CG_17 CB_17 112.0(6) . . ?
CD2_17 CG_17 CB_17 110.1(7) . . ?
CD1_17 CG_17 HG_17 108.1 . . ?
CD2_17 CG_17 HG_17 108.1 . . ?
CB_17 CG_17 HG_17 108.1 . . ?
CG_17 CD1_17 HD1A_17 109.5 . . ?
CG_17 CD1_17 HD1B_17 109.5 . . ?
HD1A_17 CD1_17 HD1B_17 109.5 . . ?
CG_17 CD1_17 HD1C_17 109.5 . . ?
HD1A_17 CD1_17 HD1C_17 109.5 . . ?
HD1B_17 CD1_17 HD1C_17 109.5 . . ?
CG_17 CD2_17 HD2A_17 109.5 . . ?
CG_17 CD2_17 HD2B_17 109.5 . . ?
HD2A_17 CD2_17 HD2B_17 109.5 . . ?
CG_17 CD2_17 HD2C_17 109.5 . . ?
HD2A_17 CD2_17 HD2C_17 109.5 . . ?
HD2B_17 CD2_17 HD2C_17 109.5 . . ?
O_17 C_17 N_18 124.9(5) . . ?
O_17 C_17 CA_17 120.0(5) . . ?
N_18 C_17 CA_17 115.1(4) . . ?
C_17 N_18 CA_18 121.2(4) . . ?
C_17 N_18 H0_18 119.4 . . ?
CA_18 N_18 H0_18 119.4 . . ?
N_18 CA_18 C_18 113.7(4) . . ?
N_18 CA_18 CB_18 109.4(4) . . ?
C_18 CA_18 CB_18 107.1(4) . . ?
N_18 CA_18 HA_18 108.8 . . ?
C_18 CA_18 HA_18 108.8 . . ?
CB_18 CA_18 HA_18 108.8 . . ?
CA_18 CB_18 CG_18 114.1(5) . . ?
CA_18 CB_18 HB1_18 108.7 . . ?
CG_18 CB_18 HB1_18 108.7 . . ?
CA_18 CB_18 HB2_18 108.7 . . ?
CG_18 CB_18 HB2_18 108.7 . . ?
HB1_18 CB_18 HB2_18 107.6 . . ?
CD1_18 CG_18 CD2_18 111.9(7) . . ?
CD1_18 CG_18 CB_18 112.0(6) . . ?
CD2_18 CG_18 CB_18 111.3(7) . . ?
CD1_18 CG_18 HG_18 107.1 . . ?
CD2_18 CG_18 HG_18 107.1 . . ?
CB_18 CG_18 HG_18 107.1 . . ?
CG_18 CD1_18 HD1A_18 109.5 . . ?
CG_18 CD1_18 HD1B_18 109.5 . . ?
HD1A_18 CD1_18 HD1B_18 109.5 . . ?
CG_18 CD1_18 HD1C_18 109.5 . . ?
HD1A_18 CD1_18 HD1C_18 109.5 . . ?
HD1B_18 CD1_18 HD1C_18 109.5 . . ?
CG_18 CD2_18 HD2A_18 109.5 . . ?
CG_18 CD2_18 HD2B_18 109.5 . . ?
HD2A_18 CD2_18 HD2B_18 109.5 . . ?
CG_18 CD2_18 HD2C_18 109.5 . . ?
HD2A_18 CD2_18 HD2C_18 109.5 . . ?
HD2B_18 CD2_18 HD2C_18 109.5 . . ?
O_18 C_18 N1_19 121.9(5) . . ?
O_18 C_18 CA_18 120.7(5) . . ?
N1_19 C_18 CA_18 117.2(5) . . ?
C_18 N1_19 CA_19 120.6(5) . . ?
C_18 N1_19 H1_19 119.7 . . ?
CA_19 N1_19 H1_19 119.7 . . ?
N1_19 CA_19 C8_19 112.0(5) . . ?
N1_19 CA_19 C2_19 108.0(5) . . ?
C8_19 CA_19 C2_19 108.2(5) . . ?
N1_19 CA_19 C5_19 113.2(5) . . ?
C8_19 CA_19 C5_19 111.5(5) . . ?
C2_19 CA_19 C5_19 103.3(5) . . ?
C3_19 C2_19 CA_19 103.1(5) . . ?
C3_19 C2_19 H2A_19 111.1 . . ?
CA_19 C2_19 H2A_19 111.1 . . ?
C3_19 C2_19 H2B_19 111.1 . . ?
CA_19 C2_19 H2B_19 111.1 . . ?
H2A_19 C2_19 H2B_19 109.1 . . ?
O3_19 C3_19 C2_19 112.8(6) . . ?
O3_19 C3_19 C4_19 109.7(6) . . ?
C2_19 C3_19 C4_19 105.1(5) . . ?
O3_19 C3_19 H3_19 109.7 . . ?
C2_19 C3_19 H3_19 109.7 . . ?
C4_19 C3_19 H3_19 109.7 . . ?
C6_19 O3_19 C3_19 112.1(6) . . ?
O4_19 C4_19 C3_19 115.0(6) . . ?
O4_19 C4_19 C5_19 108.6(6) . . ?
C3_19 C4_19 C5_19 105.9(5) . . ?
O4_19 C4_19 H4_19 109.1 . . ?
C3_19 C4_19 H4_19 109.1 . . ?
C5_19 C4_19 H4_19 109.1 . . ?
C4_19 O4_19 C7_19 111.4(7) . . ?
C4_19 C5_19 CA_19 107.0(5) . . ?
C4_19 C5_19 H5A_19 110.3 . . ?
CA_19 C5_19 H5A_19 110.3 . . ?
C4_19 C5_19 H5B_19 110.3 . . ?
CA_19 C5_19 H5B_19 110.3 . . ?
H5A_19 C5_19 H5B_19 108.6 . . ?
O3_19 C6_19 H6A_19 109.5 . . ?
O3_19 C6_19 H6B_19 109.5 . . ?
H6A_19 C6_19 H6B_19 109.5 . . ?
O3_19 C6_19 H6C_19 109.5 . . ?
H6A_19 C6_19 H6C_19 109.5 . . ?
H6B_19 C6_19 H6C_19 109.5 . . ?
O4_19 C7_19 H7A_19 109.5 . . ?
O4_19 C7_19 H7B_19 109.5 . . ?
H7A_19 C7_19 H7B_19 109.5 . . ?
O4_19 C7_19 H7C_19 109.5 . . ?
H7A_19 C7_19 H7C_19 109.5 . . ?
H7B_19 C7_19 H7C_19 109.5 . . ?
O8_19 C8_19 O9M_19 121.0(7) . . ?
O8_19 C8_19 CA_19 125.4(7) . . ?
O9M_19 C8_19 CA_19 113.6(5) . . ?
C8_19 O9M_19 C9M_19 117.3(7) . . ?
O9M_19 C9M_19 H9M1_19 109.5 . . ?
O9M_19 C9M_19 H9M2_19 109.5 . . ?
H9M1_19 C9M_19 H9M2_19 109.5 . . ?
O9M_19 C9M_19 H9M3_19 109.5 . . ?
H9M1_19 C9M_19 H9M3_19 109.5 . . ?
H9M2_19 C9M_19 H9M3_19 109.5 . . ?
O1_20 C1_20 C4_20 111.0(5) . . ?
O1_20 C1_20 C2_20 108.2(8) . . ?
C4_20 C1_20 C2_20 112.7(9) . . ?
O1_20 C1_20 C3_20 102.7(7) . . ?
C4_20 C1_20 C3_20 110.3(8) . . ?
C2_20 C1_20 C3_20 111.4(8) . . ?
C1_20 C2_20 H2A_20 109.5 . . ?
C1_20 C2_20 H2B_20 109.5 . . ?
H2A_20 C2_20 H2B_20 109.5 . . ?
C1_20 C2_20 H2C_20 109.5 . . ?
H2A_20 C2_20 H2C_20 109.5 . . ?
H2B_20 C2_20 H2C_20 109.5 . . ?
C1_20 C3_20 H3A_20 109.5 . . ?
C1_20 C3_20 H3B_20 109.5 . . ?
H3A_20 C3_20 H3B_20 109.5 . . ?
C1_20 C3_20 H3C_20 109.5 . . ?
H3A_20 C3_20 H3C_20 109.5 . . ?
H3B_20 C3_20 H3C_20 109.5 . . ?
C1_20 C4_20 H4A_20 109.5 . . ?
C1_20 C4_20 H4B_20 109.5 . . ?
H4A_20 C4_20 H4B_20 109.5 . . ?
C1_20 C4_20 H4C_20 109.5 . . ?
H4A_20 C4_20 H4C_20 109.5 . . ?
H4B_20 C4_20 H4C_20 109.5 . . ?
C5_20 O1_20 C1_20 122.5(6) . . ?
O5_20 C5_20 N_21 123.4(6) . . ?
O5_20 C5_20 O1_20 125.7(6) . . ?
N_21 C5_20 O1_20 110.9(6) . . ?
C5_20 N_21 CA_21 119.8(5) . . ?
C5_20 N_21 H0_21 120.1 . . ?
CA_21 N_21 H0_21 120.1 . . ?
N_21 CA_21 CB_21 110.7(4) . . ?
N_21 CA_21 C_21 113.6(4) . . ?
CB_21 CA_21 C_21 111.1(5) . . ?
N_21 CA_21 HA_21 107.0 . . ?
CB_21 CA_21 HA_21 107.0 . . ?
C_21 CA_21 HA_21 107.0 . . ?
CA_21 CB_21 CG_21 114.2(5) . . ?
CA_21 CB_21 HB1_21 108.7 . . ?
CG_21 CB_21 HB1_21 108.7 . . ?
CA_21 CB_21 HB2_21 108.7 . . ?
CG_21 CB_21 HB2_21 108.7 . . ?
HB1_21 CB_21 HB2_21 107.6 . . ?
CD1_21 CG_21 CD2_21 110.6(6) . . ?
CD1_21 CG_21 CB_21 109.4(6) . . ?
CD2_21 CG_21 CB_21 112.2(5) . . ?
CD1_21 CG_21 HG_21 108.2 . . ?
CD2_21 CG_21 HG_21 108.2 . . ?
CB_21 CG_21 HG_21 108.2 . . ?
CG_21 CD1_21 HD1A_21 109.5 . . ?
CG_21 CD1_21 HD1B_21 109.5 . . ?
HD1A_21 CD1_21 HD1B_21 109.5 . . ?
CG_21 CD1_21 HD1C_21 109.5 . . ?
HD1A_21 CD1_21 HD1C_21 109.5 . . ?
HD1B_21 CD1_21 HD1C_21 109.5 . . ?
CG_21 CD2_21 HD2A_21 109.5 . . ?
CG_21 CD2_21 HD2B_21 109.5 . . ?
HD2A_21 CD2_21 HD2B_21 109.5 . . ?
CG_21 CD2_21 HD2C_21 109.5 . . ?
HD2A_21 CD2_21 HD2C_21 109.5 . . ?
HD2B_21 CD2_21 HD2C_21 109.5 . . ?
O_21 C_21 N_22 122.2(5) . . ?
O_21 C_21 CA_21 119.2(5) . . ?
N_22 C_21 CA_21 118.5(4) . . ?
C_21 N_22 CA_22 120.4(4) . . ?
C_21 N_22 H0_22 119.8 . . ?
CA_22 N_22 H0_22 119.8 . . ?
N_22 CA_22 C_22 111.2(4) . . ?
N_22 CA_22 CB_22 108.7(4) . . ?
C_22 CA_22 CB_22 109.4(4) . . ?
N_22 CA_22 HA_22 109.2 . . ?
C_22 CA_22 HA_22 109.2 . . ?
CB_22 CA_22 HA_22 109.2 . . ?
CG_22 CB_22 CA_22 114.9(4) . . ?
CG_22 CB_22 HB1_22 108.5 . . ?
CA_22 CB_22 HB1_22 108.5 . . ?
CG_22 CB_22 HB2_22 108.5 . . ?
CA_22 CB_22 HB2_22 108.5 . . ?
HB1_22 CB_22 HB2_22 107.5 . . ?
CB_22 CG_22 CD2_22 109.3(5) . . ?
CB_22 CG_22 CD1_22 111.9(5) . . ?
CD2_22 CG_22 CD1_22 111.0(6) . . ?
CB_22 CG_22 HG_22 108.2 . . ?
CD2_22 CG_22 HG_22 108.2 . . ?
CD1_22 CG_22 HG_22 108.2 . . ?
CG_22 CD1_22 HD1A_22 109.5 . . ?
CG_22 CD1_22 HD1B_22 109.5 . . ?
HD1A_22 CD1_22 HD1B_22 109.5 . . ?
CG_22 CD1_22 HD1C_22 109.5 . . ?
HD1A_22 CD1_22 HD1C_22 109.5 . . ?
HD1B_22 CD1_22 HD1C_22 109.5 . . ?
CG_22 CD2_22 HD2A_22 109.5 . . ?
CG_22 CD2_22 HD2B_22 109.5 . . ?
HD2A_22 CD2_22 HD2B_22 109.5 . . ?
CG_22 CD2_22 HD2C_22 109.5 . . ?
HD2A_22 CD2_22 HD2C_22 109.5 . . ?
HD2B_22 CD2_22 HD2C_22 109.5 . . ?
O_22 C_22 N1_23 122.4(5) . . ?
O_22 C_22 CA_22 120.2(5) . . ?
N1_23 C_22 CA_22 117.3(4) . . ?
C_22 N1_23 CA_23 121.4(4) . . ?
C_22 N1_23 H1_23 119.3 . . ?
CA_23 N1_23 H1_23 119.3 . . ?
N1_23 CA_23 C8_23 108.5(4) . . ?
N1_23 CA_23 C2_23 112.0(4) . . ?
C8_23 CA_23 C2_23 113.2(4) . . ?
N1_23 CA_23 C5_23 108.5(4) . . ?
C8_23 CA_23 C5_23 110.7(4) . . ?
C2_23 CA_23 C5_23 103.8(4) . . ?
C3_23 C2_23 CA_23 104.3(5) . . ?
C3_23 C2_23 H2A_23 110.9 . . ?
CA_23 C2_23 H2A_23 110.9 . . ?
C3_23 C2_23 H2B_23 110.9 . . ?
CA_23 C2_23 H2B_23 110.9 . . ?
H2A_23 C2_23 H2B_23 108.9 . . ?
O3_23 C3_23 C2_23 108.7(5) . . ?
O3_23 C3_23 C4_23 112.0(5) . . ?
C2_23 C3_23 C4_23 103.2(5) . . ?
O3_23 C3_23 H3_23 110.9 . . ?
C2_23 C3_23 H3_23 110.9 . . ?
C4_23 C3_23 H3_23 110.9 . . ?
C6_23 O3_23 C3_23 113.0(5) . . ?
O4_23 C4_23 C3_23 111.4(5) . . ?
O4_23 C4_23 C5_23 107.7(5) . . ?
C3_23 C4_23 C5_23 104.9(5) . . ?
O4_23 C4_23 H4_23 110.9 . . ?
C3_23 C4_23 H4_23 110.9 . . ?
C5_23 C4_23 H4_23 110.9 . . ?
C7_23 O4_23 C4_23 112.7(5) . . ?
C4_23 C5_23 CA_23 106.7(5) . . ?
C4_23 C5_23 H5A_23 110.4 . . ?
CA_23 C5_23 H5A_23 110.4 . . ?
C4_23 C5_23 H5B_23 110.4 . . ?
CA_23 C5_23 H5B_23 110.4 . . ?
H5A_23 C5_23 H5B_23 108.6 . . ?
O3_23 C6_23 H6A_23 109.5 . . ?
O3_23 C6_23 H6B_23 109.5 . . ?
H6A_23 C6_23 H6B_23 109.5 . . ?
O3_23 C6_23 H6C_23 109.5 . . ?
H6A_23 C6_23 H6C_23 109.5 . . ?
H6B_23 C6_23 H6C_23 109.5 . . ?
O4_23 C7_23 H7A_23 109.5 . . ?
O4_23 C7_23 H7B_23 109.5 . . ?
H7A_23 C7_23 H7B_23 109.5 . . ?
O4_23 C7_23 H7C_23 109.5 . . ?
H7A_23 C7_23 H7C_23 109.5 . . ?
H7B_23 C7_23 H7C_23 109.5 . . ?
O8_23 C8_23 N_24 122.4(5) . . ?
O8_23 C8_23 CA_23 123.2(5) . . ?
N_24 C8_23 CA_23 114.2(5) . . ?
C8_23 N_24 CA_24 121.0(4) . . ?
C8_23 N_24 H0_24 119.5 . . ?
CA_24 N_24 H0_24 119.5 . . ?
N_24 CA_24 C_24 112.0(4) . . ?
N_24 CA_24 CB_24 109.4(4) . . ?
C_24 CA_24 CB_24 112.6(4) . . ?
N_24 CA_24 HA_24 107.6 . . ?
C_24 CA_24 HA_24 107.6 . . ?
CB_24 CA_24 HA_24 107.6 . . ?
CG_24 CB_24 CA_24 115.2(4) . . ?
CG_24 CB_24 HB1_24 108.5 . . ?
CA_24 CB_24 HB1_24 108.5 . . ?
CG_24 CB_24 HB2_24 108.5 . . ?
CA_24 CB_24 HB2_24 108.5 . . ?
HB1_24 CB_24 HB2_24 107.5 . . ?
CB_24 CG_24 CD1_24 112.1(5) . . ?
CB_24 CG_24 CD2_24 108.7(5) . . ?
CD1_24 CG_24 CD2_24 111.1(5) . . ?
CB_24 CG_24 HG_24 108.3 . . ?
CD1_24 CG_24 HG_24 108.3 . . ?
CD2_24 CG_24 HG_24 108.3 . . ?
CG_24 CD1_24 HD1A_24 109.5 . . ?
CG_24 CD1_24 HD1B_24 109.5 . . ?
HD1A_24 CD1_24 HD1B_24 109.5 . . ?
CG_24 CD1_24 HD1C_24 109.5 . . ?
HD1A_24 CD1_24 HD1C_24 109.5 . . ?
HD1B_24 CD1_24 HD1C_24 109.5 . . ?
CG_24 CD2_24 HD2A_24 109.5 . . ?
CG_24 CD2_24 HD2B_24 109.5 . . ?
HD2A_24 CD2_24 HD2B_24 109.5 . . ?
CG_24 CD2_24 HD2C_24 109.5 . . ?
HD2A_24 CD2_24 HD2C_24 109.5 . . ?
HD2B_24 CD2_24 HD2C_24 109.5 . . ?
O_24 C_24 N_25 122.9(5) . . ?
O_24 C_24 CA_24 120.0(5) . . ?
N_25 C_24 CA_24 117.1(4) . . ?
C_24 N_25 CA_25 120.7(4) . . ?
C_24 N_25 H0_25 119.7 . . ?
CA_25 N_25 H0_25 119.7 . . ?
N_25 CA_25 CB_25 108.7(4) . . ?
N_25 CA_25 C_25 110.7(4) . . ?
CB_25 CA_25 C_25 112.0(5) . . ?
N_25 CA_25 HA_25 108.5 . . ?
CB_25 CA_25 HA_25 108.5 . . ?
C_25 CA_25 HA_25 108.5 . . ?
CG_25 CB_25 CA_25 113.7(5) . . ?
CG_25 CB_25 HB1_25 108.8 . . ?
CA_25 CB_25 HB1_25 108.8 . . ?
CG_25 CB_25 HB2_25 108.8 . . ?
CA_25 CB_25 HB2_25 108.8 . . ?
HB1_25 CB_25 HB2_25 107.7 . . ?
CD1_25 CG_25 CB_25 113.7(7) . . ?
CD1_25 CG_25 CD2_25 112.2(8) . . ?
CB_25 CG_25 CD2_25 107.2(6) . . ?
CD1_25 CG_25 HG_25 107.8 . . ?
CB_25 CG_25 HG_25 107.8 . . ?
CD2_25 CG_25 HG_25 107.8 . . ?
CG_25 CD1_25 HD1A_25 109.5 . . ?
CG_25 CD1_25 HD1B_25 109.5 . . ?
HD1A_25 CD1_25 HD1B_25 109.5 . . ?
CG_25 CD1_25 HD1C_25 109.5 . . ?
HD1A_25 CD1_25 HD1C_25 109.5 . . ?
HD1B_25 CD1_25 HD1C_25 109.5 . . ?
CG_25 CD2_25 HD2A_25 109.5 . . ?
CG_25 CD2_25 HD2B_25 109.5 . . ?
HD2A_25 CD2_25 HD2B_25 109.5 . . ?
CG_25 CD2_25 HD2C_25 109.5 . . ?
HD2A_25 CD2_25 HD2C_25 109.5 . . ?
HD2B_25 CD2_25 HD2C_25 109.5 . . ?
O_25 C_25 N1_26 122.8(5) . . ?
O_25 C_25 CA_25 119.8(5) . . ?
N1_26 C_25 CA_25 117.3(4) . . ?
C_25 N1_26 CA_26 121.1(5) . . ?
C_25 N1_26 H1_26 119.5 . . ?
CA_26 N1_26 H1_26 119.5 . . ?
N1_26 CA_26 C2_26 112.4(6) . . ?
N1_26 CA_26 C5_26 109.5(5) . . ?
C2_26 CA_26 C5_26 102.9(5) . . ?
N1_26 CA_26 C8_26 108.9(5) . . ?
C2_26 CA_26 C8_26 113.0(5) . . ?
C5_26 CA_26 C8_26 110.0(6) . . ?
CA_26 C2_26 C3_26 104.5(6) . . ?
CA_26 C2_26 H2A_26 110.9 . . ?
C3_26 C2_26 H2A_26 110.9 . . ?
CA_26 C2_26 H2B_26 110.8 . . ?
C3_26 C2_26 H2B_26 110.9 . . ?
H2A_26 C2_26 H2B_26 108.9 . . ?
O3_26 C3_26 C4_26 106.2(7) . . ?
O3_26 C3_26 C2_26 110.4(7) . . ?
C4_26 C3_26 C2_26 106.9(7) . . ?
O3_26 C3_26 H3_26 111.0 . . ?
C4_26 C3_26 H3_26 111.0 . . ?
C2_26 C3_26 H3_26 111.0 . . ?
C6_26 O3_26 C3_26 113.3(9) . . ?
O4_26 C4_26 C5_26 108.4(6) . . ?
O4_26 C4_26 C3_26 115.8(6) . . ?
C5_26 C4_26 C3_26 106.4(6) . . ?
O4_26 C4_26 H4_26 108.7 . . ?
C5_26 C4_26 H4_26 108.7 . . ?
C3_26 C4_26 H4_26 108.7 . . ?
C7_26 O4_26 C4_26 113.2(7) . . ?
C4_26 C5_26 CA_26 103.1(6) . . ?
C4_26 C5_26 H5A_26 111.1 . . ?
CA_26 C5_26 H5A_26 111.1 . . ?
C4_26 C5_26 H5B_26 111.1 . . ?
CA_26 C5_26 H5B_26 111.1 . . ?
H5A_26 C5_26 H5B_26 109.1 . . ?
O3_26 C6_26 H6A_26 109.5 . . ?
O3_26 C6_26 H6B_26 109.5 . . ?
H6A_26 C6_26 H6B_26 109.5 . . ?
O3_26 C6_26 H6C_26 109.5 . . ?
H6A_26 C6_26 H6C_26 109.5 . . ?
H6B_26 C6_26 H6C_26 109.5 . . ?
O4_26 C7_26 H7A_26 109.5 . . ?
O4_26 C7_26 H7B_26 109.5 . . ?
H7A_26 C7_26 H7B_26 109.5 . . ?
O4_26 C7_26 H7C_26 109.5 . . ?
H7A_26 C7_26 H7C_26 109.5 . . ?
H7B_26 C7_26 H7C_26 109.5 . . ?
O8_26 C8_26 N_27 122.9(6) . . ?
O8_26 C8_26 CA_26 121.4(6) . . ?
N_27 C8_26 CA_26 115.7(5) . . ?
C8_26 N_27 CA_27 120.4(5) . . ?
C8_26 N_27 H0_27 119.8 . . ?
CA_27 N_27 H0_27 119.8 . . ?
N_27 CA_27 C_27 110.9(5) . . ?
N_27 CA_27 CB_27 110.2(5) . . ?
C_27 CA_27 CB_27 112.9(6) . . ?
N_27 CA_27 HA_27 107.5 . . ?
C_27 CA_27 HA_27 107.5 . . ?
CB_27 CA_27 HA_27 107.5 . . ?
CG_27 CB_27 CA_27 114.9(5) . . ?
CG_27 CB_27 HB1_27 108.5 . . ?
CA_27 CB_27 HB1_27 108.5 . . ?
CG_27 CB_27 HB2_27 108.5 . . ?
CA_27 CB_27 HB2_27 108.5 . . ?
HB1_27 CB_27 HB2_27 107.5 . . ?
CD1_27 CG_27 CD2_27 109.2(8) . . ?
CD1_27 CG_27 CB_27 112.1(7) . . ?
CD2_27 CG_27 CB_27 112.0(7) . . ?
CD1_27 CG_27 HG_27 107.8 . . ?
CD2_27 CG_27 HG_27 107.8 . . ?
CB_27 CG_27 HG_27 107.8 . . ?
CG_27 CD1_27 HD1A_27 109.5 . . ?
CG_27 CD1_27 HD1B_27 109.5 . . ?
HD1A_27 CD1_27 HD1B_27 109.5 . . ?
CG_27 CD1_27 HD1C_27 109.5 . . ?
HD1A_27 CD1_27 HD1C_27 109.5 . . ?
HD1B_27 CD1_27 HD1C_27 109.5 . . ?
CG_27 CD2_27 HD2A_27 109.5 . . ?
CG_27 CD2_27 HD2B_27 109.5 . . ?
HD2A_27 CD2_27 HD2B_27 109.5 . . ?
CG_27 CD2_27 HD2C_27 109.5 . . ?
HD2A_27 CD2_27 HD2C_27 109.5 . . ?
HD2B_27 CD2_27 HD2C_27 109.5 . . ?
O_27 C_27 N_28 120.8(7) . . ?
O_27 C_27 CA_27 122.1(6) . . ?
N_28 C_27 CA_27 117.1(5) . . ?
C_27 N_28 CA_28 120.4(6) . . ?
C_27 N_28 H0_28 119.8 . . ?
CA_28 N_28 H0_28 119.8 . . ?
N_28 CA_28 C_28 114.0(6) . . ?
N_28 CA_28 CB_28 111.1(7) . . ?
C_28 CA_28 CB_28 107.3(9) . . ?
N_28 CA_28 HA_28 108.1 . . ?
C_28 CA_28 HA_28 108.1 . . ?
CB_28 CA_28 HA_28 108.1 . . ?
CG_28 CB_28 CA_28 113.4(10) . . ?
CG_28 CB_28 HB1_28 108.9 . . ?
CA_28 CB_28 HB1_28 108.9 . . ?
CG_28 CB_28 HB2_28 108.9 . . ?
CA_28 CB_28 HB2_28 108.9 . . ?
HB1_28 CB_28 HB2_28 107.7 . . ?
CD2_28 CG_28 CB_28 105.9(11) . . ?
CD2_28 CG_28 CD1_28 119.0(9) . . ?
CB_28 CG_28 CD1_28 109.6(8) . . ?
CD2_28 CG_28 HG_28 107.3 . . ?
CB_28 CG_28 HG_28 107.3 . . ?
CD1_28 CG_28 HG_28 107.3 . . ?
CG_28 CD1_28 HD1A_28 109.5 . . ?
CG_28 CD1_28 HD1B_28 109.5 . . ?
HD1A_28 CD1_28 HD1B_28 109.5 . . ?
CG_28 CD1_28 HD1C_28 109.5 . . ?
HD1A_28 CD1_28 HD1C_28 109.5 . . ?
HD1B_28 CD1_28 HD1C_28 109.5 . . ?
CG_28 CD2_28 HD2A_28 109.5 . . ?
CG_28 CD2_28 HD2B_28 109.5 . . ?
HD2A_28 CD2_28 HD2B_28 109.5 . . ?
CG_28 CD2_28 HD2C_28 109.5 . . ?
HD2A_28 CD2_28 HD2C_28 109.5 . . ?
HD2B_28 CD2_28 HD2C_28 109.5 . . ?
O_28 C_28 N1_29 123.3(6) . . ?
O_28 C_28 CA_28 120.0(6) . . ?
N1_29 C_28 CA_28 116.7(5) . . ?
C_28 N1_29 CA_29 117.7(5) . . ?
C_28 N1_29 H1_29 121.1 . . ?
CA_29 N1_29 H1_29 121.1 . . ?
N1_29 CA_29 C8_29 113.8(6) . . ?
N1_29 CA_29 C2_29 111.7(5) . . ?
C8_29 CA_29 C2_29 109.0(6) . . ?
N1_29 CA_29 C5_29 111.1(6) . . ?
C8_29 CA_29 C5_29 107.1(6) . . ?
C2_29 CA_29 C5_29 103.5(6) . . ?
C3_29 C2_29 CA_29 103.5(6) . . ?
C3_29 C2_29 H2A_29 111.1 . . ?
CA_29 C2_29 H2A_29 111.1 . . ?
C3_29 C2_29 H2B_29 111.1 . . ?
CA_29 C2_29 H2B_29 111.1 . . ?
H2A_29 C2_29 H2B_29 109.0 . . ?
O3_29 C3_29 C4_29 111.0(6) . . ?
O3_29 C3_29 C2_29 116.9(8) . . ?
C4_29 C3_29 C2_29 102.5(6) . . ?
O3_29 C3_29 H3_29 108.7 . . ?
C4_29 C3_29 H3_29 108.7 . . ?
C2_29 C3_29 H3_29 108.7 . . ?
C3_29 O3_29 C6_29 112.8(7) . . ?
O4_29 C4_29 C3_29 110.1(6) . . ?
O4_29 C4_29 C5_29 113.3(7) . . ?
C3_29 C4_29 C5_29 107.5(7) . . ?
O4_29 C4_29 H4_29 108.6 . . ?
C3_29 C4_29 H4_29 108.6 . . ?
C5_29 C4_29 H4_29 108.6 . . ?
C7_29 O4_29 C4_29 113.5(6) . . ?
C4_29 C5_29 CA_29 104.6(6) . . ?
C4_29 C5_29 H5A_29 110.8 . . ?
CA_29 C5_29 H5A_29 110.8 . . ?
C4_29 C5_29 H5B_29 110.8 . . ?
CA_29 C5_29 H5B_29 110.8 . . ?
H5A_29 C5_29 H5B_29 108.9 . . ?
O3_29 C6_29 H6A_29 109.5 . . ?
O3_29 C6_29 H6B_29 109.5 . . ?
H6A_29 C6_29 H6B_29 109.5 . . ?
O3_29 C6_29 H6C_29 109.5 . . ?
H6A_29 C6_29 H6C_29 109.5 . . ?
H6B_29 C6_29 H6C_29 109.5 . . ?
O4_29 C7_29 H7A_29 109.5 . . ?
O4_29 C7_29 H7B_29 109.5 . . ?
H7A_29 C7_29 H7B_29 109.5 . . ?
O4_29 C7_29 H7C_29 109.5 . . ?
H7A_29 C7_29 H7C_29 109.5 . . ?
H7B_29 C7_29 H7C_29 109.5 . . ?
O8_29 C8_29 O9M_29 123.5(9) . . ?
O8_29 C8_29 CA_29 126.9(8) . . ?
O9M_29 C8_29 CA_29 109.4(8) . . ?
C8_29 O9M_29 C9M_29 114.5(9) . . ?
O9M_29 C9M_29 H9M1_29 109.5 . . ?
O9M_29 C9M_29 H9M2_29 109.5 . . ?
H9M1_29 C9M_29 H9M2_29 109.5 . . ?
O9M_29 C9M_29 H9M3_29 109.5 . . ?
H9M1_29 C9M_29 H9M3_29 109.5 . . ?
H9M2_29 C9M_29 H9M3_29 109.5 . . ?
H1_31 O1_31 H2_31 110.6(6) . . ?
H1_32 O1_32 H2_32 118.5(7) . . ?
H1_33 O1_33 H2_33 129.3(15) . . ?
H1_34 O1_34 H2_34 117.2(18) . . ?
H1_35 O1_35 H2_35 126.0(8) . . ?
C1_36 O1_36 H1_36 95.9(16) . . ?
O1_36 C1_36 H1A_36 109.5 . . ?
O1_36 C1_36 H1B_36 109.5 . . ?
H1A_36 C1_36 H1B_36 109.5 . . ?
O1_36 C1_36 H1C_36 109.5 . . ?
H1A_36 C1_36 H1C_36 109.5 . . ?
H1B_36 C1_36 H1C_36 109.5 . . ?

loop_
_geom_bond_atom_site_label_1
_geom_bond_atom_site_label_2
_geom_bond_distance
_geom_bond_site_symmetry_2
_geom_bond_publ_flag
C1_10 O1_10 1.490(7) . ?
C1_10 C3_10 1.501(12) . ?
C1_10 C4_10 1.519(9) . ?
C1_10 C2_10 1.519(11) . ?
C2_10 H2A_10 0.9800 . ?
C2_10 H2B_10 0.9800 . ?
C2_10 H2C_10 0.9800 . ?
C3_10 H3A_10 0.9800 . ?
C3_10 H3B_10 0.9800 . ?
C3_10 H3C_10 0.9800 . ?
C4_10 H4A_10 0.9800 . ?
C4_10 H4B_10 0.9800 . ?
C4_10 H4C_10 0.9800 . ?
O1_10 C5_10 1.346(7) . ?
C5_10 O5_10 1.216(7) . ?
C5_10 N_11 1.346(8) . ?
N_11 CA_11 1.453(7) . ?
N_11 H0_11 0.8800 . ?
CA_11 CB_11 1.513(9) . ?
CA_11 C_11 1.526(8) . ?
CA_11 HA_11 1.0000 . ?
CB_11 CG_11 1.536(9) . ?
CB_11 HB1_11 0.9900 . ?
CB_11 HB2_11 0.9900 . ?
CG_11 CD1_11 1.523(13) . ?
CG_11 CD2_11 1.524(14) . ?
CG_11 HG_11 1.0000 . ?
CD1_11 HD1A_11 0.9800 . ?
CD1_11 HD1B_11 0.9800 . ?
CD1_11 HD1C_11 0.9800 . ?
CD2_11 HD2A_11 0.9800 . ?
CD2_11 HD2B_11 0.9800 . ?
CD2_11 HD2C_11 0.9800 . ?
C_11 O_11 1.220(7) . ?
C_11 N_12 1.354(8) . ?
N_12 CA_12 1.453(8) . ?
N_12 H0_12 0.8800 . ?
CA_12 C_12 1.535(8) . ?
CA_12 CB_12 1.542(9) . ?
CA_12 HA_12 1.0000 . ?
CB_12 CG_12 1.528(10) . ?
CB_12 HB1_12 0.9900 . ?
CB_12 HB2_12 0.9900 . ?
CG_12 CD1_12 1.487(13) . ?
CG_12 CD2_12 1.529(15) . ?
CG_12 HG_12 1.0000 . ?
CD1_12 HD1A_12 0.9800 . ?
CD1_12 HD1B_12 0.9800 . ?
CD1_12 HD1C_12 0.9800 . ?
CD2_12 HD2A_12 0.9800 . ?
CD2_12 HD2B_12 0.9800 . ?
CD2_12 HD2C_12 0.9800 . ?
C_12 O_12 1.226(7) . ?
C_12 N1_13 1.332(8) . ?
N1_13 CA_13 1.471(7) . ?
N1_13 H1_13 0.8800 . ?
CA_13 C2_13 1.541(8) . ?
CA_13 C5_13 1.554(7) . ?
CA_13 C8_13 1.569(7) . ?
C2_13 C3_13 1.525(9) . ?
C2_13 H2A_13 0.9900 . ?
C2_13 H2B_13 0.9900 . ?
C3_13 O3_13 1.411(8) . ?
C3_13 C4_13 1.508(9) . ?
C3_13 H3_13 1.0000 . ?
O3_13 C6_13 1.418(11) . ?
C4_13 O4_13 1.428(8) . ?
C4_13 C5_13 1.525(9) . ?
C4_13 H4_13 1.0000 . ?
O4_13 C7_13 1.418(9) . ?
C5_13 H5A_13 0.9900 . ?
C5_13 H5B_13 0.9900 . ?
C6_13 H6A_13 0.9800 . ?
C6_13 H6B_13 0.9800 . ?
C6_13 H6C_13 0.9800 . ?
C7_13 H7A_13 0.9800 . ?
C7_13 H7B_13 0.9800 . ?
C7_13 H7C_13 0.9800 . ?
C8_13 O8_13 1.214(6) . ?
C8_13 N_14 1.359(7) . ?
N_14 CA_14 1.464(7) . ?
N_14 H0_14 0.8800 . ?
CA_14 C_14 1.524(7) . ?
CA_14 CB_14 1.533(7) . ?
CA_14 HA_14 1.0000 . ?
CB_14 CG_14 1.531(7) . ?
CB_14 HB1_14 0.9900 . ?
CB_14 HB2_14 0.9900 . ?
CG_14 CD2_14 1.518(9) . ?
CG_14 CD1_14 1.543(9) . ?
CG_14 HG_14 1.0000 . ?
CD1_14 HD1A_14 0.9800 . ?
CD1_14 HD1B_14 0.9800 . ?
CD1_14 HD1C_14 0.9800 . ?
CD2_14 HD2A_14 0.9800 . ?
CD2_14 HD2B_14 0.9800 . ?
CD2_14 HD2C_14 0.9800 . ?
C_14 O_14 1.219(6) . ?
C_14 N_15 1.345(7) . ?
N_15 CA_15 1.453(7) . ?
N_15 H0_15 0.8800 . ?
CA_15 CB_15 1.521(8) . ?
CA_15 C_15 1.528(8) . ?
CA_15 HA_15 1.0000 . ?
CB_15 CG_15 1.516(9) . ?
CB_15 HB1_15 0.9900 . ?
CB_15 HB2_15 0.9900 . ?
CG_15 CD1_15 1.525(11) . ?
CG_15 CD2_15 1.528(15) . ?
CG_15 HG_15 1.0000 . ?
CD1_15 HD1A_15 0.9800 . ?
CD1_15 HD1B_15 0.9800 . ?
CD1_15 HD1C_15 0.9800 . ?
CD2_15 HD2A_15 0.9800 . ?
CD2_15 HD2B_15 0.9800 . ?
CD2_15 HD2C_15 0.9800 . ?
C_15 O_15 1.223(7) . ?
C_15 N1_16 1.346(8) . ?
N1_16 CA_16 1.472(8) . ?
N1_16 H1_16 0.8800 . ?
CA_16 C2_16 1.526(9) . ?
CA_16 C8_16 1.533(8) . ?
CA_16 C5_16 1.533(10) . ?
C2_16 C3_16 1.610(12) . ?
C2_16 H2A_16 0.9900 . ?
C2_16 H2B_16 0.9900 . ?
C3_16 O3_16 1.374(12) . ?
C3_16 C4_16 1.489(17) . ?
C3_16 H3_16 1.0000 . ?
O3_16 C6_16 1.226(16) . ?
C4_16 O4_16 1.454(11) . ?
C4_16 C5_16 1.473(12) . ?
C4_16 H4_16 1.0000 . ?
O4_16 C7_16 1.313(13) . ?
C5_16 H5A_16 0.9900 . ?
C5_16 H5B_16 0.9900 . ?
C6_16 H6A_16 0.9800 . ?
C6_16 H6B_16 0.9800 . ?
C6_16 H6C_16 0.9800 . ?
C7_16 H7A_16 0.9800 . ?
C7_16 H7B_16 0.9800 . ?
C7_16 H7C_16 0.9800 . ?
C8_16 O8_16 1.226(7) . ?
C8_16 N_17 1.346(7) . ?
N_17 CA_17 1.450(7) . ?
N_17 H0_17 0.8800 . ?
CA_17 CB_17 1.531(8) . ?
CA_17 C_17 1.539(8) . ?
CA_17 HA_17 1.0000 . ?
CB_17 CG_17 1.530(9) . ?
CB_17 HB1_17 0.9900 . ?
CB_17 HB2_17 0.9900 . ?
CG_17 CD1_17 1.517(10) . ?
CG_17 CD2_17 1.522(12) . ?
CG_17 HG_17 1.0000 . ?
CD1_17 HD1A_17 0.9800 . ?
CD1_17 HD1B_17 0.9800 . ?
CD1_17 HD1C_17 0.9800 . ?
CD2_17 HD2A_17 0.9800 . ?
CD2_17 HD2B_17 0.9800 . ?
CD2_17 HD2C_17 0.9800 . ?
C_17 O_17 1.213(7) . ?
C_17 N_18 1.343(7) . ?
N_18 CA_18 1.463(7) . ?
N_18 H0_18 0.8800 . ?
CA_18 C_18 1.516(7) . ?
CA_18 CB_18 1.517(8) . ?
CA_18 HA_18 1.0000 . ?
CB_18 CG_18 1.538(8) . ?
CB_18 HB1_18 0.9900 . ?
CB_18 HB2_18 0.9900 . ?
CG_18 CD1_18 1.515(12) . ?
CG_18 CD2_18 1.519(12) . ?
CG_18 HG_18 1.0000 . ?
CD1_18 HD1A_18 0.9800 . ?
CD1_18 HD1B_18 0.9800 . ?
CD1_18 HD1C_18 0.9800 . ?
CD2_18 HD2A_18 0.9800 . ?
CD2_18 HD2B_18 0.9800 . ?
CD2_18 HD2C_18 0.9800 . ?
C_18 O_18 1.240(7) . ?
C_18 N1_19 1.333(7) . ?
N1_19 CA_19 1.458(7) . ?
N1_19 H1_19 0.8800 . ?
CA_19 C8_19 1.489(10) . ?
CA_19 C2_19 1.548(8) . ?
CA_19 C5_19 1.566(8) . ?
C2_19 C3_19 1.528(8) . ?
C2_19 H2A_19 0.9900 . ?
C2_19 H2B_19 0.9900 . ?
C3_19 O3_19 1.423(9) . ?
C3_19 C4_19 1.532(9) . ?
C3_19 H3_19 1.0000 . ?
O3_19 C6_19 1.422(9) . ?
C4_19 O4_19 1.411(8) . ?
C4_19 C5_19 1.532(10) . ?
C4_19 H4_19 1.0000 . ?
O4_19 C7_19 1.423(12) . ?
C5_19 H5A_19 0.9900 . ?
C5_19 H5B_19 0.9900 . ?
C6_19 H6A_19 0.9800 . ?
C6_19 H6B_19 0.9800 . ?
C6_19 H6C_19 0.9800 . ?
C7_19 H7A_19 0.9800 . ?
C7_19 H7B_19 0.9800 . ?
C7_19 H7C_19 0.9800 . ?
C8_19 O8_19 1.214(9) . ?
C8_19 O9M_19 1.341(9) . ?
O9M_19 C9M_19 1.427(11) . ?
C9M_19 H9M1_19 0.9800 . ?
C9M_19 H9M2_19 0.9800 . ?
C9M_19 H9M3_19 0.9800 . ?
C1_20 O1_20 1.463(8) . ?
C1_20 C4_20 1.516(10) . ?
C1_20 C2_20 1.519(16) . ?
C1_20 C3_20 1.541(15) . ?
C2_20 H2A_20 0.9800 . ?
C2_20 H2B_20 0.9800 . ?
C2_20 H2C_20 0.9800 . ?
C3_20 H3A_20 0.9800 . ?
C3_20 H3B_20 0.9800 . ?
C3_20 H3C_20 0.9800 . ?
C4_20 H4A_20 0.9800 . ?
C4_20 H4B_20 0.9800 . ?
C4_20 H4C_20 0.9800 . ?
O1_20 C5_20 1.332(8) . ?
C5_20 O5_20 1.221(8) . ?
C5_20 N_21 1.331(8) . ?
N_21 CA_21 1.438(7) . ?
N_21 H0_21 0.8800 . ?
CA_21 CB_21 1.528(8) . ?
CA_21 C_21 1.528(7) . ?
CA_21 HA_21 1.0000 . ?
CB_21 CG_21 1.529(8) . ?
CB_21 HB1_21 0.9900 . ?
CB_21 HB2_21 0.9900 . ?
CG_21 CD1_21 1.507(10) . ?
CG_21 CD2_21 1.524(9) . ?
CG_21 HG_21 1.0000 . ?
CD1_21 HD1A_21 0.9800 . ?
CD1_21 HD1B_21 0.9800 . ?
CD1_21 HD1C_21 0.9800 . ?
CD2_21 HD2A_21 0.9800 . ?
CD2_21 HD2B_21 0.9800 . ?
CD2_21 HD2C_21 0.9800 . ?
C_21 O_21 1.233(6) . ?
C_21 N_22 1.339(7) . ?
N_22 CA_22 1.454(7) . ?
N_22 H0_22 0.8800 . ?
CA_22 C_22 1.530(7) . ?
CA_22 CB_22 1.539(7) . ?
CA_22 HA_22 1.0000 . ?
CB_22 CG_22 1.524(8) . ?
CB_22 HB1_22 0.9900 . ?
CB_22 HB2_22 0.9900 . ?
CG_22 CD2_22 1.524(9) . ?
CG_22 CD1_22 1.530(10) . ?
CG_22 HG_22 1.0000 . ?
CD1_22 HD1A_22 0.9800 . ?
CD1_22 HD1B_22 0.9800 . ?
CD1_22 HD1C_22 0.9800 . ?
CD2_22 HD2A_22 0.9800 . ?
CD2_22 HD2B_22 0.9800 . ?
CD2_22 HD2C_22 0.9800 . ?
C_22 O_22 1.239(6) . ?
C_22 N1_23 1.337(7) . ?
N1_23 CA_23 1.475(7) . ?
N1_23 H1_23 0.8800 . ?
CA_23 C8_23 1.534(8) . ?
CA_23 C2_23 1.544(8) . ?
CA_23 C5_23 1.563(8) . ?
C2_23 C3_23 1.517(8) . ?
C2_23 H2A_23 0.9900 . ?
C2_23 H2B_23 0.9900 . ?
C3_23 O3_23 1.429(7) . ?
C3_23 C4_23 1.518(9) . ?
C3_23 H3_23 1.0000 . ?
O3_23 C6_23 1.398(9) . ?
C4_23 O4_23 1.426(7) . ?
C4_23 C5_23 1.532(8) . ?
C4_23 H4_23 1.0000 . ?
O4_23 C7_23 1.402(9) . ?
C5_23 H5A_23 0.9900 . ?
C5_23 H5B_23 0.9900 . ?
C6_23 H6A_23 0.9800 . ?
C6_23 H6B_23 0.9800 . ?
C6_23 H6C_23 0.9800 . ?
C7_23 H7A_23 0.9800 . ?
C7_23 H7B_23 0.9800 . ?
C7_23 H7C_23 0.9800 . ?
C8_23 O8_23 1.214(7) . ?
C8_23 N_24 1.340(7) . ?
N_24 CA_24 1.455(7) . ?
N_24 H0_24 0.8800 . ?
CA_24 C_24 1.532(7) . ?
CA_24 CB_24 1.536(7) . ?
CA_24 HA_24 1.0000 . ?
CB_24 CG_24 1.523(7) . ?
CB_24 HB1_24 0.9900 . ?
CB_24 HB2_24 0.9900 . ?
CG_24 CD1_24 1.534(8) . ?
CG_24 CD2_24 1.542(8) . ?
CG_24 HG_24 1.0000 . ?
CD1_24 HD1A_24 0.9800 . ?
CD1_24 HD1B_24 0.9800 . ?
CD1_24 HD1C_24 0.9800 . ?
CD2_24 HD2A_24 0.9800 . ?
CD2_24 HD2B_24 0.9800 . ?
CD2_24 HD2C_24 0.9800 . ?
C_24 O_24 1.222(6) . ?
C_24 N_25 1.334(7) . ?
N_25 CA_25 1.457(7) . ?
N_25 H0_25 0.8800 . ?
CA_25 CB_25 1.536(8) . ?
CA_25 C_25 1.539(8) . ?
CA_25 HA_25 1.0000 . ?
CB_25 CG_25 1.519(9) . ?
CB_25 HB1_25 0.9900 . ?
CB_25 HB2_25 0.9900 . ?
CG_25 CD1_25 1.500(14) . ?
CG_25 CD2_25 1.539(11) . ?
CG_25 HG_25 1.0000 . ?
CD1_25 HD1A_25 0.9800 . ?
CD1_25 HD1B_25 0.9800 . ?
CD1_25 HD1C_25 0.9800 . ?
CD2_25 HD2A_25 0.9800 . ?
CD2_25 HD2B_25 0.9800 . ?
CD2_25 HD2C_25 0.9800 . ?
C_25 O_25 1.242(6) . ?
C_25 N1_26 1.327(8) . ?
N1_26 CA_26 1.474(7) . ?
N1_26 H1_26 0.8800 . ?
CA_26 C2_26 1.528(9) . ?
CA_26 C5_26 1.538(10) . ?
CA_26 C8_26 1.551(9) . ?
C2_26 C3_26 1.530(11) . ?
C2_26 H2A_26 0.9900 . ?
C2_26 H2B_26 0.9900 . ?
C3_26 O3_26 1.427(11) . ?
C3_26 C4_26 1.512(12) . ?
C3_26 H3_26 1.0000 . ?
O3_26 C6_26 1.339(15) . ?
C4_26 O4_26 1.429(9) . ?
C4_26 C5_26 1.509(11) . ?
C4_26 H4_26 1.0000 . ?
O4_26 C7_26 1.395(12) . ?
C5_26 H5A_26 0.9900 . ?
C5_26 H5B_26 0.9900 . ?
C6_26 H6A_26 0.9800 . ?
C6_26 H6B_26 0.9800 . ?
C6_26 H6C_26 0.9800 . ?
C7_26 H7A_26 0.9800 . ?
C7_26 H7B_26 0.9800 . ?
C7_26 H7C_26 0.9800 . ?
C8_26 O8_26 1.234(7) . ?
C8_26 N_27 1.334(9) . ?
N_27 CA_27 1.447(8) . ?
N_27 H0_27 0.8800 . ?
CA_27 C_27 1.530(10) . ?
CA_27 CB_27 1.535(8) . ?
CA_27 HA_27 1.0000 . ?
CB_27 CG_27 1.533(10) . ?
CB_27 HB1_27 0.9900 . ?
CB_27 HB2_27 0.9900 . ?
CG_27 CD1_27 1.523(16) . ?
CG_27 CD2_27 1.526(11) . ?
CG_27 HG_27 1.0000 . ?
CD1_27 HD1A_27 0.9800 . ?
CD1_27 HD1B_27 0.9800 . ?
CD1_27 HD1C_27 0.9800 . ?
CD2_27 HD2A_27 0.9800 . ?
CD2_27 HD2B_27 0.9800 . ?
CD2_27 HD2C_27 0.9800 . ?
C_27 O_27 1.235(7) . ?
C_27 N_28 1.327(9) . ?
N_28 CA_28 1.453(10) . ?
N_28 H0_28 0.8800 . ?
CA_28 C_28 1.533(10) . ?
CA_28 CB_28 1.550(17) . ?
CA_28 HA_28 1.0000 . ?
CB_28 CG_28 1.547(13) . ?
CB_28 HB1_28 0.9900 . ?
CB_28 HB2_28 0.9900 . ?
CG_28 CD2_28 1.55(2) . ?
CG_28 CD1_28 1.66(2) . ?
CG_28 HG_28 1.0000 . ?
CD1_28 HD1A_28 0.9800 . ?
CD1_28 HD1B_28 0.9800 . ?
CD1_28 HD1C_28 0.9800 . ?
CD2_28 HD2A_28 0.9800 . ?
CD2_28 HD2B_28 0.9800 . ?
CD2_28 HD2C_28 0.9800 . ?
C_28 O_28 1.214(7) . ?
C_28 N1_29 1.342(8) . ?
N1_29 CA_29 1.455(8) . ?
N1_29 H1_29 0.8800 . ?
CA_29 C8_29 1.492(11) . ?
CA_29 C2_29 1.539(10) . ?
CA_29 C5_29 1.588(11) . ?
C2_29 C3_29 1.515(11) . ?
C2_29 H2A_29 0.9900 . ?
C2_29 H2B_29 0.9900 . ?
C3_29 O3_29 1.395(10) . ?
C3_29 C4_29 1.505(13) . ?
C3_29 H3_29 1.0000 . ?
O3_29 C6_29 1.440(12) . ?
C4_29 O4_29 1.442(10) . ?
C4_29 C5_29 1.516(11) . ?
C4_29 H4_29 1.0000 . ?
O4_29 C7_29 1.402(11) . ?
C5_29 H5A_29 0.9900 . ?
C5_29 H5B_29 0.9900 . ?
C6_29 H6A_29 0.9800 . ?
C6_29 H6B_29 0.9800 . ?
C6_29 H6C_29 0.9800 . ?
C7_29 H7A_29 0.9800 . ?
C7_29 H7B_29 0.9800 . ?
C7_29 H7C_29 0.9800 . ?
C8_29 O8_29 1.223(11) . ?
C8_29 O9M_29 1.266(11) . ?
O9M_29 C9M_29 1.485(14) . ?
C9M_29 H9M1_29 0.9800 . ?
C9M_29 H9M2_29 0.9800 . ?
C9M_29 H9M3_29 0.9800 . ?
O1_31 H1_31 0.835(6) . ?
O1_31 H2_31 0.829(5) . ?
O1_32 H1_32 0.855(7) . ?
O1_32 H2_32 0.862(5) . ?
O1_33 H1_33 0.879(14) . ?
O1_33 H2_33 0.863(14) . ?
O1_34 H1_34 0.877(13) . ?
O1_34 H2_34 0.870(13) . ?
O1_35 H1_35 0.821(5) . ?
O1_35 H2_35 0.839(6) . ?
O1_36 C1_36 1.52(2) . ?
O1_36 H1_36 0.891(14) . ?
C1_36 H1A_36 0.9800 . ?
C1_36 H1B_36 0.9800 . ?
C1_36 H1C_36 0.9800 . ?

loop_
_geom_torsion_atom_site_label_1
_geom_torsion_atom_site_label_2
_geom_torsion_atom_site_label_3
_geom_torsion_atom_site_label_4
_geom_torsion
_geom_torsion_site_symmetry_1
_geom_torsion_site_symmetry_2
_geom_torsion_site_symmetry_3
_geom_torsion_site_symmetry_4
_geom_torsion_publ_flag
C3_10 C1_10 O1_10 C5_10 68.6(8) . . . . ?
C4_10 C1_10 O1_10 C5_10 -173.8(6) . . . . ?
C2_10 C1_10 O1_10 C5_10 -56.8(8) . . . . ?
C1_10 O1_10 C5_10 O5_10 -11.5(10) . . . . ?
C1_10 O1_10 C5_10 N_11 166.6(5) . . . . ?
O5_10 C5_10 N_11 CA_11 7.7(9) . . . . ?
O1_10 C5_10 N_11 CA_11 -170.5(5) . . . . ?
C5_10 N_11 CA_11 CB_11 164.9(5) . . . . ?
C5_10 N_11 CA_11 C_11 -70.6(7) . . . . ?
N_11 CA_11 CB_11 CG_11 -55.5(7) . . . . ?
C_11 CA_11 CB_11 CG_11 177.7(5) . . . . ?
CA_11 CB_11 CG_11 CD1_11 -52.0(8) . . . . ?
CA_11 CB_11 CG_11 CD2_11 -177.3(6) . . . . ?
N_11 CA_11 C_11 O_11 152.1(5) . . . . ?
CB_11 CA_11 C_11 O_11 -82.6(6) . . . . ?
N_11 CA_11 C_11 N_12 -32.6(7) . . . . ?
CB_11 CA_11 C_11 N_12 92.8(6) . . . . ?
O_11 C_11 N_12 CA_12 -4.1(8) . . . . ?
CA_11 C_11 N_12 CA_12 -179.4(5) . . . . ?
C_11 N_12 CA_12 C_12 -71.0(7) . . . . ?
C_11 N_12 CA_12 CB_12 163.0(5) . . . . ?
N_12 CA_12 CB_12 CG_12 -179.0(6) . . . . ?
C_12 CA_12 CB_12 CG_12 55.1(8) . . . . ?
CA_12 CB_12 CG_12 CD1_12 -175.2(8) . . . . ?
CA_12 CB_12 CG_12 CD2_12 60.3(9) . . . . ?
N_12 CA_12 C_12 O_12 133.0(6) . . . . ?
CB_12 CA_12 C_12 O_12 -101.2(6) . . . . ?
N_12 CA_12 C_12 N1_13 -47.2(7) . . . . ?
CB_12 CA_12 C_12 N1_13 78.7(6) . . . . ?
O_12 C_12 N1_13 CA_13 -2.7(8) . . . . ?
CA_12 C_12 N1_13 CA_13 177.4(5) . . . . ?
C_12 N1_13 CA_13 C2_13 68.0(7) . . . . ?
C_12 N1_13 CA_13 C5_13 -175.7(5) . . . . ?
C_12 N1_13 CA_13 C8_13 -54.7(6) . . . . ?
N1_13 CA_13 C2_13 C3_13 100.5(5) . . . . ?
C5_13 CA_13 C2_13 C3_13 -19.1(6) . . . . ?
C8_13 CA_13 C2_13 C3_13 -139.1(5) . . . . ?
CA_13 C2_13 C3_13 O3_13 -75.5(6) . . . . ?
CA_13 C2_13 C3_13 C4_13 38.4(6) . . . . ?
C4_13 C3_13 O3_13 C6_13 171.5(9) . . . . ?
C2_13 C3_13 O3_13 C6_13 -76.9(10) . . . . ?
O3_13 C3_13 C4_13 O4_13 -167.7(5) . . . . ?
C2_13 C3_13 C4_13 O4_13 73.6(6) . . . . ?
O3_13 C3_13 C4_13 C5_13 76.1(6) . . . . ?
C2_13 C3_13 C4_13 C5_13 -42.6(6) . . . . ?
C3_13 C4_13 O4_13 C7_13 79.4(7) . . . . ?
C5_13 C4_13 O4_13 C7_13 -167.2(6) . . . . ?
O4_13 C4_13 C5_13 CA_13 -88.1(6) . . . . ?
C3_13 C4_13 C5_13 CA_13 30.8(6) . . . . ?
N1_13 CA_13 C5_13 C4_13 -128.3(5) . . . . ?
C2_13 CA_13 C5_13 C4_13 -7.1(6) . . . . ?
C8_13 CA_13 C5_13 C4_13 113.1(5) . . . . ?
N1_13 CA_13 C8_13 O8_13 132.6(5) . . . . ?
C2_13 CA_13 C8_13 O8_13 9.1(7) . . . . ?
C5_13 CA_13 C8_13 O8_13 -107.0(6) . . . . ?
N1_13 CA_13 C8_13 N_14 -49.0(6) . . . . ?
C2_13 CA_13 C8_13 N_14 -172.5(5) . . . . ?
C5_13 CA_13 C8_13 N_14 71.4(6) . . . . ?
O8_13 C8_13 N_14 CA_14 -2.1(8) . . . . ?
CA_13 C8_13 N_14 CA_14 179.5(4) . . . . ?
C8_13 N_14 CA_14 C_14 -57.5(6) . . . . ?
C8_13 N_14 CA_14 CB_14 179.5(4) . . . . ?
N_14 CA_14 CB_14 CG_14 -70.7(6) . . . . ?
C_14 CA_14 CB_14 CG_14 164.7(4) . . . . ?
CA_14 CB_14 CG_14 CD2_14 171.3(5) . . . . ?
CA_14 CB_14 CG_14 CD1_14 -66.3(6) . . . . ?
N_14 CA_14 C_14 O_14 133.9(5) . . . . ?
CB_14 CA_14 C_14 O_14 -102.4(6) . . . . ?
N_14 CA_14 C_14 N_15 -48.3(6) . . . . ?
CB_14 CA_14 C_14 N_15 75.4(6) . . . . ?
O_14 C_14 N_15 CA_15 0.1(8) . . . . ?
CA_14 C_14 N_15 CA_15 -177.6(5) . . . . ?
C_14 N_15 CA_15 CB_15 176.0(5) . . . . ?
C_14 N_15 CA_15 C_15 -59.1(7) . . . . ?
N_15 CA_15 CB_15 CG_15 -176.0(6) . . . . ?
C_15 CA_15 CB_15 CG_15 58.9(8) . . . . ?
CA_15 CB_15 CG_15 CD1_15 -174.3(8) . . . . ?
CA_15 CB_15 CG_15 CD2_15 61.8(9) . . . . ?
N_15 CA_15 C_15 O_15 138.9(5) . . . . ?
CB_15 CA_15 C_15 O_15 -97.1(6) . . . . ?
N_15 CA_15 C_15 N1_16 -42.9(7) . . . . ?
CB_15 CA_15 C_15 N1_16 81.0(6) . . . . ?
O_15 C_15 N1_16 CA_16 -0.7(8) . . . . ?
CA_15 C_15 N1_16 CA_16 -178.9(5) . . . . ?
C_15 N1_16 CA_16 C2_16 70.3(7) . . . . ?
C_15 N1_16 CA_16 C8_16 -55.6(7) . . . . ?
C_15 N1_16 CA_16 C5_16 -176.5(6) . . . . ?
N1_16 CA_16 C2_16 C3_16 83.0(7) . . . . ?
C8_16 CA_16 C2_16 C3_16 -151.8(6) . . . . ?
C5_16 CA_16 C2_16 C3_16 -33.9(7) . . . . ?
CA_16 C2_16 C3_16 O3_16 -104.0(9) . . . . ?
CA_16 C2_16 C3_16 C4_16 16.4(8) . . . . ?
C4_16 C3_16 O3_16 C6_16 173.3(13) . . . . ?
C2_16 C3_16 O3_16 C6_16 -66.1(15) . . . . ?
O3_16 C3_16 C4_16 O4_16 -106.8(9) . . . . ?
C2_16 C3_16 C4_16 O4_16 129.8(8) . . . . ?
O3_16 C3_16 C4_16 C5_16 132.2(7) . . . . ?
C2_16 C3_16 C4_16 C5_16 8.9(9) . . . . ?
C5_16 C4_16 O4_16 C7_16 -167.1(7) . . . . ?
C3_16 C4_16 O4_16 C7_16 74.2(10) . . . . ?
O4_16 C4_16 C5_16 CA_16 -158.2(6) . . . . ?
C3_16 C4_16 C5_16 CA_16 -31.4(8) . . . . ?
N1_16 CA_16 C5_16 C4_16 -76.6(7) . . . . ?
C2_16 CA_16 C5_16 C4_16 42.6(7) . . . . ?
C8_16 CA_16 C5_16 C4_16 162.1(5) . . . . ?
N1_16 CA_16 C8_16 O8_16 142.5(6) . . . . ?
C2_16 CA_16 C8_16 O8_16 16.4(10) . . . . ?
C5_16 CA_16 C8_16 O8_16 -97.1(7) . . . . ?
N1_16 CA_16 C8_16 N_17 -42.3(7) . . . . ?
C2_16 CA_16 C8_16 N_17 -168.4(6) . . . . ?
C5_16 CA_16 C8_16 N_17 78.1(7) . . . . ?
O8_16 C8_16 N_17 CA_17 -0.4(9) . . . . ?
CA_16 C8_16 N_17 CA_17 -175.7(5) . . . . ?
C8_16 N_17 CA_17 CB_17 160.8(5) . . . . ?
C8_16 N_17 CA_17 C_17 -74.9(6) . . . . ?
N_17 CA_17 CB_17 CG_17 -70.6(6) . . . . ?
C_17 CA_17 CB_17 CG_17 163.5(5) . . . . ?
CA_17 CB_17 CG_17 CD1_17 156.3(6) . . . . ?
CA_17 CB_17 CG_17 CD2_17 -80.8(9) . . . . ?
N_17 CA_17 C_17 O_17 148.1(5) . . . . ?
CB_17 CA_17 C_17 O_17 -88.5(6) . . . . ?
N_17 CA_17 C_17 N_18 -34.0(6) . . . . ?
CB_17 CA_17 C_17 N_18 89.3(6) . . . . ?
O_17 C_17 N_18 CA_18 1.1(8) . . . . ?
CA_17 C_17 N_18 CA_18 -176.6(5) . . . . ?
C_17 N_18 CA_18 C_18 -87.1(6) . . . . ?
C_17 N_18 CA_18 CB_18 153.2(5) . . . . ?
N_18 CA_18 CB_18 CG_18 -72.5(6) . . . . ?
C_18 CA_18 CB_18 CG_18 163.8(5) . . . . ?
CA_18 CB_18 CG_18 CD1_18 154.5(6) . . . . ?
CA_18 CB_18 CG_18 CD2_18 -79.4(7) . . . . ?
N_18 CA_18 C_18 O_18 155.1(5) . . . . ?
CB_18 CA_18 C_18 O_18 -83.9(6) . . . . ?
N_18 CA_18 C_18 N1_19 -29.6(7) . . . . ?
CB_18 CA_18 C_18 N1_19 91.3(6) . . . . ?
O_18 C_18 N1_19 CA_19 3.2(9) . . . . ?
CA_18 C_18 N1_19 CA_19 -172.0(5) . . . . ?
C_18 N1_19 CA_19 C8_19 55.6(7) . . . . ?
C_18 N1_19 CA_19 C2_19 174.6(5) . . . . ?
C_18 N1_19 CA_19 C5_19 -71.6(8) . . . . ?
N1_19 CA_19 C2_19 C3_19 156.5(6) . . . . ?
C8_19 CA_19 C2_19 C3_19 -82.0(6) . . . . ?
C5_19 CA_19 C2_19 C3_19 36.4(7) . . . . ?
CA_19 C2_19 C3_19 O3_19 -158.7(6) . . . . ?
CA_19 C2_19 C3_19 C4_19 -39.3(7) . . . . ?
C2_19 C3_19 O3_19 C6_19 -68.5(9) . . . . ?
C4_19 C3_19 O3_19 C6_19 174.8(7) . . . . ?
O3_19 C3_19 C4_19 O4_19 -92.3(8) . . . . ?
C2_19 C3_19 C4_19 O4_19 146.2(7) . . . . ?
O3_19 C3_19 C4_19 C5_19 147.9(6) . . . . ?
C2_19 C3_19 C4_19 C5_19 26.4(8) . . . . ?
C3_19 C4_19 O4_19 C7_19 65.8(9) . . . . ?
C5_19 C4_19 O4_19 C7_19 -175.9(7) . . . . ?
O4_19 C4_19 C5_19 CA_19 -127.3(6) . . . . ?
C3_19 C4_19 C5_19 CA_19 -3.3(8) . . . . ?
N1_19 CA_19 C5_19 C4_19 -137.0(6) . . . . ?
C8_19 CA_19 C5_19 C4_19 95.5(7) . . . . ?
C2_19 CA_19 C5_19 C4_19 -20.5(7) . . . . ?
N1_19 CA_19 C8_19 O8_19 -141.3(7) . . . . ?
C2_19 CA_19 C8_19 O8_19 99.8(7) . . . . ?
C5_19 CA_19 C8_19 O8_19 -13.2(9) . . . . ?
N1_19 CA_19 C8_19 O9M_19 40.6(7) . . . . ?
C2_19 CA_19 C8_19 O9M_19 -78.3(6) . . . . ?
C5_19 CA_19 C8_19 O9M_19 168.7(5) . . . . ?
O8_19 C8_19 O9M_19 C9M_19 -4.4(10) . . . . ?
CA_19 C8_19 O9M_19 C9M_19 173.9(7) . . . . ?
C4_20 C1_20 O1_20 C5_20 52.7(11) . . . . ?
C2_20 C1_20 O1_20 C5_20 -71.6(9) . . . . ?
C3_20 C1_20 O1_20 C5_20 170.5(7) . . . . ?
C1_20 O1_20 C5_20 O5_20 10.5(10) . . . . ?
C1_20 O1_20 C5_20 N_21 -170.5(6) . . . . ?
O5_20 C5_20 N_21 CA_21 -7.5(9) . . . . ?
O1_20 C5_20 N_21 CA_21 173.5(5) . . . . ?
C5_20 N_21 CA_21 CB_21 175.1(5) . . . . ?
C5_20 N_21 CA_21 C_21 -59.1(7) . . . . ?
N_21 CA_21 CB_21 CG_21 -64.7(6) . . . . ?
C_21 CA_21 CB_21 CG_21 168.1(4) . . . . ?
CA_21 CB_21 CG_21 CD1_21 -178.9(5) . . . . ?
CA_21 CB_21 CG_21 CD2_21 -55.8(7) . . . . ?
N_21 CA_21 C_21 O_21 159.1(5) . . . . ?
CB_21 CA_21 C_21 O_21 -75.3(6) . . . . ?
N_21 CA_21 C_21 N_22 -18.4(7) . . . . ?
CB_21 CA_21 C_21 N_22 107.2(5) . . . . ?
O_21 C_21 N_22 CA_22 -7.1(8) . . . . ?
CA_21 C_21 N_22 CA_22 170.3(5) . . . . ?
C_21 N_22 CA_22 C_22 -48.7(6) . . . . ?
C_21 N_22 CA_22 CB_22 -169.2(5) . . . . ?
N_22 CA_22 CB_22 CG_22 175.4(5) . . . . ?
C_22 CA_22 CB_22 CG_22 53.8(6) . . . . ?
CA_22 CB_22 CG_22 CD2_22 -175.0(6) . . . . ?
CA_22 CB_22 CG_22 CD1_22 61.6(7) . . . . ?
N_22 CA_22 C_22 O_22 139.6(5) . . . . ?
CB_22 CA_22 C_22 O_22 -100.3(5) . . . . ?
N_22 CA_22 C_22 N1_23 -44.3(6) . . . . ?
CB_22 CA_22 C_22 N1_23 75.7(6) . . . . ?
O_22 C_22 N1_23 CA_23 1.3(7) . . . . ?
CA_22 C_22 N1_23 CA_23 -174.7(4) . . . . ?
C_22 N1_23 CA_23 C8_23 -57.8(6) . . . . ?
C_22 N1_23 CA_23 C2_23 67.8(6) . . . . ?
C_22 N1_23 CA_23 C5_23 -178.2(4) . . . . ?
N1_23 CA_23 C2_23 C3_23 86.9(5) . . . . ?
C8_23 CA_23 C2_23 C3_23 -150.1(5) . . . . ?
C5_23 CA_23 C2_23 C3_23 -30.0(6) . . . . ?
CA_23 C2_23 C3_23 O3_23 -77.1(6) . . . . ?
CA_23 C2_23 C3_23 C4_23 41.9(5) . . . . ?
C2_23 C3_23 O3_23 C6_23 -162.5(6) . . . . ?
C4_23 C3_23 O3_23 C6_23 84.2(7) . . . . ?
O3_23 C3_23 C4_23 O4_23 -164.1(4) . . . . ?
C2_23 C3_23 C4_23 O4_23 79.2(5) . . . . ?
O3_23 C3_23 C4_23 C5_23 79.7(6) . . . . ?
C2_23 C3_23 C4_23 C5_23 -37.0(6) . . . . ?
C3_23 C4_23 O4_23 C7_23 86.5(7) . . . . ?
C5_23 C4_23 O4_23 C7_23 -159.0(6) . . . . ?
O4_23 C4_23 C5_23 CA_23 -100.5(5) . . . . ?
C3_23 C4_23 C5_23 CA_23 18.2(6) . . . . ?
N1_23 CA_23 C5_23 C4_23 -112.1(5) . . . . ?
C8_23 CA_23 C5_23 C4_23 128.9(5) . . . . ?
C2_23 CA_23 C5_23 C4_23 7.2(6) . . . . ?
N1_23 CA_23 C8_23 O8_23 139.1(5) . . . . ?
C2_23 CA_23 C8_23 O8_23 14.2(7) . . . . ?
C5_23 CA_23 C8_23 O8_23 -101.8(6) . . . . ?
N1_23 CA_23 C8_23 N_24 -45.8(6) . . . . ?
C2_23 CA_23 C8_23 N_24 -170.7(5) . . . . ?
C5_23 CA_23 C8_23 N_24 73.2(6) . . . . ?
O8_23 C8_23 N_24 CA_24 -5.3(8) . . . . ?
CA_23 C8_23 N_24 CA_24 179.6(4) . . . . ?
C8_23 N_24 CA_24 C_24 -66.0(6) . . . . ?
C8_23 N_24 CA_24 CB_24 168.5(5) . . . . ?
N_24 CA_24 CB_24 CG_24 -177.6(4) . . . . ?
C_24 CA_24 CB_24 CG_24 57.2(6) . . . . ?
CA_24 CB_24 CG_24 CD1_24 58.1(7) . . . . ?
CA_24 CB_24 CG_24 CD2_24 -178.7(5) . . . . ?
N_24 CA_24 C_24 O_24 137.8(5) . . . . ?
CB_24 CA_24 C_24 O_24 -98.4(6) . . . . ?
N_24 CA_24 C_24 N_25 -41.7(6) . . . . ?
CB_24 CA_24 C_24 N_25 82.0(6) . . . . ?
O_24 C_24 N_25 CA_25 -2.5(8) . . . . ?
CA_24 C_24 N_25 CA_25 177.1(4) . . . . ?
C_24 N_25 CA_25 CB_25 178.7(5) . . . . ?
C_24 N_25 CA_25 C_25 -57.9(6) . . . . ?
N_25 CA_25 CB_25 CG_25 179.6(6) . . . . ?
C_25 CA_25 CB_25 CG_25 56.9(7) . . . . ?
CA_25 CB_25 CG_25 CD1_25 57.8(9) . . . . ?
CA_25 CB_25 CG_25 CD2_25 -177.6(8) . . . . ?
N_25 CA_25 C_25 O_25 140.0(5) . . . . ?
CB_25 CA_25 C_25 O_25 -98.5(6) . . . . ?
N_25 CA_25 C_25 N1_26 -42.6(7) . . . . ?
CB_25 CA_25 C_25 N1_26 78.8(6) . . . . ?
O_25 C_25 N1_26 CA_26 -2.0(8) . . . . ?
CA_25 C_25 N1_26 CA_26 -179.2(5) . . . . ?
C_25 N1_26 CA_26 C2_26 69.9(7) . . . . ?
C_25 N1_26 CA_26 C5_26 -176.4(5) . . . . ?
C_25 N1_26 CA_26 C8_26 -56.1(7) . . . . ?
N1_26 CA_26 C2_26 C3_26 83.5(7) . . . . ?
C5_26 CA_26 C2_26 C3_26 -34.2(7) . . . . ?
C8_26 CA_26 C2_26 C3_26 -152.8(6) . . . . ?
CA_26 C2_26 C3_26 O3_26 -99.8(8) . . . . ?
CA_26 C2_26 C3_26 C4_26 15.4(8) . . . . ?
C4_26 C3_26 O3_26 C6_26 167.4(9) . . . . ?
C2_26 C3_26 O3_26 C6_26 -77.0(11) . . . . ?
O3_26 C3_26 C4_26 O4_26 -111.6(7) . . . . ?
C2_26 C3_26 C4_26 O4_26 130.5(7) . . . . ?
O3_26 C3_26 C4_26 C5_26 127.8(7) . . . . ?
C2_26 C3_26 C4_26 C5_26 9.9(8) . . . . ?
C5_26 C4_26 O4_26 C7_26 -163.7(7) . . . . ?
C3_26 C4_26 O4_26 C7_26 76.8(10) . . . . ?
O4_26 C4_26 C5_26 CA_26 -156.3(5) . . . . ?
C3_26 C4_26 C5_26 CA_26 -31.1(7) . . . . ?
N1_26 CA_26 C5_26 C4_26 -79.4(6) . . . . ?
C2_26 CA_26 C5_26 C4_26 40.4(6) . . . . ?
C8_26 CA_26 C5_26 C4_26 161.0(5) . . . . ?
N1_26 CA_26 C8_26 O8_26 139.8(7) . . . . ?
C2_26 CA_26 C8_26 O8_26 14.2(10) . . . . ?
C5_26 CA_26 C8_26 O8_26 -100.1(8) . . . . ?
N1_26 CA_26 C8_26 N_27 -44.2(8) . . . . ?
C2_26 CA_26 C8_26 N_27 -169.8(6) . . . . ?
C5_26 CA_26 C8_26 N_27 75.9(7) . . . . ?
O8_26 C8_26 N_27 CA_27 -5.6(11) . . . . ?
CA_26 C8_26 N_27 CA_27 178.5(6) . . . . ?
C8_26 N_27 CA_27 C_27 -66.9(8) . . . . ?
C8_26 N_27 CA_27 CB_27 167.3(6) . . . . ?
N_27 CA_27 CB_27 CG_27 -178.0(6) . . . . ?
C_27 CA_27 CB_27 CG_27 57.4(8) . . . . ?
CA_27 CB_27 CG_27 CD1_27 -86.2(8) . . . . ?
CA_27 CB_27 CG_27 CD2_27 150.6(8) . . . . ?
N_27 CA_27 C_27 O_27 134.6(6) . . . . ?
CB_27 CA_27 C_27 O_27 -101.2(7) . . . . ?
N_27 CA_27 C_27 N_28 -46.7(7) . . . . ?
CB_27 CA_27 C_27 N_28 77.5(7) . . . . ?
O_27 C_27 N_28 CA_28 3.2(10) . . . . ?
CA_27 C_27 N_28 CA_28 -175.5(6) . . . . ?
C_27 N_28 CA_28 C_28 -62.4(11) . . . . ?
C_27 N_28 CA_28 CB_28 176.2(7) . . . . ?
N_28 CA_28 CB_28 CG_28 -67.1(10) . . . . ?
C_28 CA_28 CB_28 CG_28 167.7(7) . . . . ?
CA_28 CB_28 CG_28 CD2_28 179.1(7) . . . . ?
CA_28 CB_28 CG_28 CD1_28 -51.4(11) . . . . ?
N_28 CA_28 C_28 O_28 146.6(7) . . . . ?
CB_28 CA_28 C_28 O_28 -90.0(9) . . . . ?
N_28 CA_28 C_28 N1_29 -34.9(11) . . . . ?
CB_28 CA_28 C_28 N1_29 88.5(7) . . . . ?
O_28 C_28 N1_29 CA_29 -0.9(9) . . . . ?
CA_28 C_28 N1_29 CA_29 -179.3(7) . . . . ?
C_28 N1_29 CA_29 C8_29 51.3(9) . . . . ?
C_28 N1_29 CA_29 C2_29 175.3(6) . . . . ?
C_28 N1_29 CA_29 C5_29 -69.7(7) . . . . ?
N1_29 CA_29 C2_29 C3_29 154.2(6) . . . . ?
C8_29 CA_29 C2_29 C3_29 -79.2(8) . . . . ?
C5_29 CA_29 C2_29 C3_29 34.6(7) . . . . ?
CA_29 C2_29 C3_29 O3_29 -164.9(7) . . . . ?
CA_29 C2_29 C3_29 C4_29 -43.3(7) . . . . ?

loop_
_cod_related_entry_id
_cod_related_entry_database
_cod_related_entry_code
1 ChemSpider 30653487
